data_7713573
loop_
_publ_author_name
'Pasyukov, Dmitry'
'Shevchenko, Maxim'
'Astakhov, Alexander Vladimirovich'
'Minyaev, Mikhail Evgenevich'
'Zhang, Yu'
'Chernyshev, Victor'
'Ananikov, Valentine P.'

_publ_section_title
;
 New class of RSO2-NHC ligands and Pd/RSO2-NHC complexes with tailored
 electronic properties and high performance in catalytic C-C and C-N bonds
 formation
;
_journal_name_full 'Dalton Transactions'
_journal_paper_doi 10.1039/D3DT02296J
_journal_year 2023
_chemical_formula_moiety 'C38 H45 Cl2 N3 O2 Pd S, C H2 Cl2'
_chemical_formula_sum 'C39 H47 Cl4 N3 O2 Pd S'
_chemical_formula_weight 870.05
_space_group_crystal_system monoclinic
_space_group_IT_number 14
_space_group_name_Hall '-P 2ybc'
_space_group_name_H-M_alt 'P 1 21/c 1'
_atom_sites_solution_hydrogens geom
_atom_sites_solution_primary dual
_atom_sites_solution_secondary difmap
_audit_creation_date 2023-04-06
_audit_creation_method
;
Olex2 1.5
(compiled 2021.12.09 svn.r5202d8cf for OlexSys, GUI svn.r6439)
;
_audit_update_record
;
2023-04-09 deposited with the CCDC.	2023-07-25 downloaded from the CCDC.
;
_cell_angle_alpha 90
_cell_angle_beta 107.4290(13)
_cell_angle_gamma 90
_cell_formula_units_Z 4
_cell_length_a 11.69119(14)
_cell_length_b 19.42369(17)
_cell_length_c 18.9969(2)
_cell_measurement_reflns_used 69757
_cell_measurement_temperature 99.98(17)
_cell_measurement_theta_max 35.7020
_cell_measurement_theta_min 2.2360
_cell_volume 4115.87(8)
_computing_cell_refinement 'CrysAlisPro 1.171.42.79a (Rigaku OD, 2022)'
_computing_data_collection 'CrysAlisPro 1.171.42.79a (Rigaku OD, 2022)'
_computing_data_reduction 'CrysAlisPro 1.171.42.79a (Rigaku OD, 2022)'
_computing_molecular_graphics 'Olex2 1.5 (Dolomanov et al., 2009)'
_computing_publication_material 'Olex2 1.5 (Dolomanov et al., 2009)'
_computing_structure_refinement 'XL  (Sheldrick, 2008)'
_computing_structure_solution 'SHELXT 2014/5 (Sheldrick, 2014)'
_diffrn_ambient_environment N~2~
_diffrn_ambient_temperature 99.98(17)
_diffrn_detector 'Hybrid Pixel Array Detector'
_diffrn_detector_area_resol_mean 10.0000
_diffrn_detector_type HyPix
_diffrn_measured_fraction_theta_full 0.999
_diffrn_measured_fraction_theta_max 0.994
_diffrn_measurement_details
;
List of Runs (angles in degrees, time in seconds):

  # Type    Start    End  Width  t~exp~   \w     \q     \k     \f   Frames
#--------------------------------------------------------------------------
  1  \w    -50.00  50.00   0.50    3.50    --   23.58 -72.00  86.00  200
  2  \w     -3.00  98.00   0.50    3.50    --   23.58  72.00-143.00  202
  3  \w    -97.00   0.00   0.50    3.50    --  -22.95 -57.00  30.00  194
  4  \w    -57.00   5.00   0.50    3.50    --   23.58 -19.00 -60.00  124
  5  \w     42.00 102.00   0.50    3.50    --   23.58 178.00 120.00  120
  6  \w    -57.00   5.00   0.50    3.50    --   23.58 -19.00 -30.00  124
  7  \w     42.00 102.00   0.50    3.50    --   23.58 178.00  90.00  120
  8  \w    -97.00   0.00   0.50    3.50    --  -22.95 -57.00 -60.00  194
  9  \w    -23.00   2.00   0.50    3.50    --   23.58 -99.00 -90.00   50
 10  \w     39.00 103.00   0.50    3.50    --   23.58-178.00 -60.00  128
;
_diffrn_measurement_device 'four-circle diffractometer'
_diffrn_measurement_device_type 'XtaLAB Synergy, Dualflex, HyPix'
_diffrn_measurement_method '\w scans'
_diffrn_orient_matrix_type 'CrysAlisPro convention (1999,Acta A55,543-557)'
_diffrn_orient_matrix_UB_11 -0.0202309000
_diffrn_orient_matrix_UB_12 0.0258057000
_diffrn_orient_matrix_UB_13 -0.0273230000
_diffrn_orient_matrix_UB_21 -0.0585617000
_diffrn_orient_matrix_UB_22 -0.0142080000
_diffrn_orient_matrix_UB_23 -0.0097296000
_diffrn_orient_matrix_UB_31 -0.0143530000
_diffrn_orient_matrix_UB_32 0.0215733000
_diffrn_orient_matrix_UB_33 0.0262713000
_diffrn_radiation_monochromator mirror
_diffrn_radiation_probe x-ray
_diffrn_radiation_type 'Mo K\a'
_diffrn_radiation_wavelength 0.71073
_diffrn_reflns_av_R_equivalents 0.0246
_diffrn_reflns_av_unetI/netI 0.0172
_diffrn_reflns_Laue_measured_fraction_full 0.999
_diffrn_reflns_Laue_measured_fraction_max 0.994
_diffrn_reflns_limit_h_max 18
_diffrn_reflns_limit_h_min -18
_diffrn_reflns_limit_k_max 30
_diffrn_reflns_limit_k_min -29
_diffrn_reflns_limit_l_max 29
_diffrn_reflns_limit_l_min -29
_diffrn_reflns_number 97310
_diffrn_reflns_point_group_measured_fraction_full 0.999
_diffrn_reflns_point_group_measured_fraction_max 0.994
_diffrn_reflns_theta_full 25.242
_diffrn_reflns_theta_max 33.750
_diffrn_reflns_theta_min 2.105
_diffrn_source 'micro-focus sealed X-ray tube'
_diffrn_source_type 'PhotonJet (Mo) X-ray Source'
_exptl_absorpt_coefficient_mu 0.797
_exptl_absorpt_correction_T_max 0.745
_exptl_absorpt_correction_T_min 0.652
_exptl_absorpt_correction_type analytical
_exptl_absorpt_process_details
;
CrysAlisPro 1.171.42.79a (Rigaku Oxford Diffraction, 2022)
Analytical numeric absorption correction using a multifaceted crystal
model based on expressions derived by R.C. Clark & J.S. Reid.
(Clark, R. C. & Reid, J. S. (1995). Acta Cryst. A51, 887-897)
Empirical absorption correction using spherical harmonics,
implemented in SCALE3 ABSPACK scaling algorithm.
;
_exptl_crystal_colour 'pale yellow'
_exptl_crystal_density_diffrn 1.404
_exptl_crystal_density_method 'not measured'
_exptl_crystal_description block
_exptl_crystal_F_000 1792
_exptl_crystal_size_max 0.75
_exptl_crystal_size_mid 0.60
_exptl_crystal_size_min 0.48
_refine_diff_density_max 1.219
_refine_diff_density_min -0.509
_refine_diff_density_rms 0.062
_refine_ls_extinction_coef 0.00084(9)
_refine_ls_extinction_expression Fc^*^=kFc[1+0.001xFc^2^\l^3^/sin(2\q)]^-1/4^
_refine_ls_extinction_method 'SHELXL-2018/3 (Sheldrick 2018)'
_refine_ls_goodness_of_fit_ref 1.075
_refine_ls_hydrogen_treatment constr
_refine_ls_matrix_type full
_refine_ls_number_parameters 774
_refine_ls_number_reflns 16385
_refine_ls_number_restraints 1013
_refine_ls_restrained_S_all 1.094
_refine_ls_R_factor_all 0.0323
_refine_ls_R_factor_gt 0.0286
_refine_ls_shift/su_max 0.004
_refine_ls_shift/su_mean 0.000
_refine_ls_structure_factor_coef Fsqd
_refine_ls_weighting_details 'w=1/[\s^2^(Fo^2^)+(0.0278P)^2^+2.4181P] where P=(Fo^2^+2Fc^2^)/3'
_refine_ls_weighting_scheme calc
_refine_ls_wR_factor_gt 0.0691
_refine_ls_wR_factor_ref 0.0704
_reflns_Friedel_coverage 0.000
_reflns_number_gt 15026
_reflns_number_total 16385
_reflns_threshold_expression 'I > 2\s(I)'
_cod_data_source_file d3dt02296j2.cif
_cod_data_source_block sm-499
_cod_database_code 7713573
_shelx_shelxl_version_number 2018/3
_chemical_oxdiff_formula C39H47Cl4N3O2PdS
_chemical_oxdiff_usercomment sm-499
_shelx_space_group_comment
;
The symmetry employed for this shelxl refinement is uniquely defined
by the following loop, which should always be used as a source of
symmetry information in preference to the above space-group names.
They are only intended as comments.
;
_shelx_estimated_absorpt_t_max 0.701
_shelx_estimated_absorpt_t_min 0.586
_olex2_refinement_description
;
1. Fixed Uiso
 At 1.2 times of:
  All C(H) groups, All C(H,H) groups
 At 1.5 times of:
  All C(H,H,H) groups
2. Restrained distances
 C4-C5 \\sim C4-C9 \\sim C4A-C5A \\sim C4A-C9A \\sim C4B-C5B \\sim C4B-C9B
 with sigma of 0.003
 C5-C6 \\sim C8-C9 \\sim C5A-C6A \\sim C8A-C9A \\sim C5B-C6B \\sim C8B-C9B
 with sigma of 0.003
 C6-C7 \\sim C7-C8 \\sim C6A-C7A \\sim C7A-C8A \\sim C6B-C7B \\sim C7B-C8B
 with sigma of 0.003
 C5-C10 \\sim C9-C13 \\sim C5A-C10A \\sim C9A-C13A \\sim C5B-C10B \\sim C9B-C13B
 with sigma of 0.003
 C4-C7 \\sim C5-C8 \\sim C6-C9 \\sim C4A-C7A \\sim C5A-C8A \\sim C6A-C9A \\sim
C4B-C7B \\sim C5B-C8B \\sim C6B-
 C9B
 with sigma of 0.03
 C10-C11 \\sim C10-C12 \\sim C13-C14 \\sim C13-C15 \\sim C10A-C11A \\sim
C10A-C12A \\sim C13A-C14A ~
 C13A-C15A \\sim C10B-C11B \\sim C10B-C12B \\sim C13B-C14B \\sim C13B-C15B
 with sigma of 0.003
 C11-C12 \\sim C14-C15 \\sim C11A-C12A \\sim C14A-C15A \\sim C11B-C12B \\sim
C14B-C15B
 with sigma of 0.03
 C16-C17 \\sim C16-C21 \\sim C16A-C17A \\sim C16A-C21A \\sim C16B-C17B \\sim
C16B-C21B
 with sigma of 0.003
 C17-C18 \\sim C20-C21 \\sim C17A-C18A \\sim C20A-C21A \\sim C17B-C18B \\sim
C20B-C21B
 with sigma of 0.003
 C18-C19 \\sim C19-C20 \\sim C18A-C19A \\sim C19A-C20A \\sim C18B-C19B \\sim
C19B-C20B
 with sigma of 0.003
 C17-C22 \\sim C21-C25 \\sim C17A-C22A \\sim C21A-C25A \\sim C17B-C22B \\sim
C21B-C25B
 with sigma of 0.003
 C22-C23 \\sim C22-C24 \\sim C25-C26 \\sim C25-C27 \\sim C22A-C23A \\sim
C22A-C24A \\sim C25A-C26A ~
 C25A-C27A \\sim C22B-C23B \\sim C22B-C24B \\sim C25B-C26B \\sim C25B-C27B
 with sigma of 0.003
 C23-C24 \\sim C26-C27 \\sim C23A-C24A \\sim C26A-C27A \\sim C23B-C24B \\sim
C26B-C27B
 with sigma of 0.03
 C16-C19 \\sim C17-C20 \\sim C18-C21 \\sim C16A-C19A \\sim C17A-C20A \\sim
C18A-C21A \\sim C16B-C19B ~
 C17B-C20B \\sim C18B-C21B
 with sigma of 0.03
 C28-C29 \\sim C28-C33 \\sim C28A-C29A \\sim C28A-C33A \\sim C28B-C29B \\sim
C28B-C33B
 with sigma of 0.003
 C29-C30 \\sim C32-C33 \\sim C29A-C30A \\sim C32A-C33A \\sim C29B-C30B \\sim
C32B-C33B
 with sigma of 0.003
 C30-C31 \\sim C31-C32 \\sim C30A-C31A \\sim C31A-C32A \\sim C30B-C31B \\sim
C31B-C32B
 with sigma of 0.003
 C28-C31 \\sim C29-C32 \\sim C30-C33 \\sim C28A-C31A \\sim C29A-C32A \\sim
C30A-C33A \\sim C28B-C31B ~
 C29B-C32B \\sim C30B-C33B
 with sigma of 0.03
 N3-C34 \\sim N3-C38 \\sim N3A-C34A \\sim N3A-C38A \\sim N3B-C34B \\sim N3B-C38B
 with sigma of 0.003
 C34-C35 \\sim C37-C38 \\sim C34A-C35A \\sim C37A-C38A \\sim C34B-C35B \\sim
C37B-C38B
 with sigma of 0.003
 C35-C36 \\sim C36-C37 \\sim C35A-C36A \\sim C36A-C37A \\sim C35B-C36B \\sim
C36B-C37B
 with sigma of 0.003
 C39-Cl3 \\sim C39A-Cl3A \\sim C39B-Cl3B
 with sigma of 0.003
 C39-Cl4 \\sim C39A-Cl4A \\sim C39B-Cl4B
 with sigma of 0.003
 Cl3-Cl4 \\sim Cl3A-Cl4A \\sim Cl3B-Cl4B
 with sigma of 0.03
3. Restrained planarity
 N1, N2, C1, C2, C3
 with sigma of 0.005
 N1A, N2A, C1A, C2A, C3A
 with sigma of 0.005
 N1B, N2B, C1B, C2B, C3B
 with sigma of 0.005
 C4, C5, C6, C7, C8, C9
 with sigma of 0.005
 C4A, C5A, C6A, C7A, C8A, C9A
 with sigma of 0.005
 C4B, C5B, C6B, C7B, C8B, C9B
 with sigma of 0.005
 C16, C17, C18, C19, C20, C21
 with sigma of 0.005
 C16A, C17A, C18A, C19A, C20A, C21A
 with sigma of 0.005
 C16B, C17B, C18B, C19B, C20B, C21B
 with sigma of 0.005
 C28, C29, C30, C31, C32, C33
 with sigma of 0.005
 C28A, C29A, C30A, C31A, C32A, C33A
 with sigma of 0.005
 C28B, C29B, C30B, C31B, C32B, C33B
 with sigma of 0.005
 N3, C34, C35, C36, C37, C38
 with sigma of 0.005
 N3A, C34A, C35A, C36A, C37A, C38A
 with sigma of 0.005
 N3B, C34B, C35B, C36B, C37B, C38B
 with sigma of 0.005
4. Uiso/Uaniso restraints and constraints
Uanis(C4) \\sim Ueq, Uanis(C5) \\sim Ueq, Uanis(C6) \\sim Ueq, Uanis(C7) \\sim
Ueq, Uanis(C8) \\sim Ueq, Uanis(C9) \\sim Ueq, Uanis(C10) \\sim Ueq, Uanis(C11)
\\sim Ueq, Uanis(C12) \\sim Ueq, Uanis(C13) \\sim Ueq, Uanis(C14) \\sim Ueq,
Uanis(C16) \\sim Ueq: with sigma of 0.003 and sigma for terminal atoms of 0.006
Uanis(C15) \\sim Ueq: with sigma of 0.002 and sigma for terminal atoms of 0.004
Uanis(C16) \\sim Ueq, Uanis(C17) \\sim Ueq, Uanis(C18) \\sim Ueq, Uanis(C19)
\\sim Ueq, Uanis(C20) \\sim Ueq, Uanis(C21) \\sim Ueq, Uanis(C25) \\sim Ueq:
with sigma of 0.003 and sigma for terminal atoms of 0.006
Uanis(C22) \\sim Ueq, Uanis(C23) \\sim Ueq, Uanis(C24) \\sim Ueq, Uanis(C26)
\\sim Ueq, Uanis(C27) \\sim Ueq: with sigma of 0.002 and sigma for terminal
atoms of 0.004
Uanis(C28) \\sim Ueq, Uanis(C29) \\sim Ueq, Uanis(C30) \\sim Ueq, Uanis(C31)
\\sim Ueq, Uanis(C32) \\sim Ueq, Uanis(C33) \\sim Ueq: with sigma of 0.003 and
sigma for terminal atoms of 0.006
Uanis(N3) \\sim Ueq, Uanis(C34) \\sim Ueq, Uanis(C35) \\sim Ueq, Uanis(C36)
\\sim Ueq, Uanis(C37) \\sim Ueq, Uanis(C38) \\sim Ueq: with sigma of 0.003 and
sigma for terminal atoms of 0.006
Uanis(Pd1) = Uanis(Pd1A) = Uanis(Pd1B)
Uanis(Cl1) = Uanis(Cl1A) = Uanis(Cl1B)
Uanis(Cl2) = Uanis(Cl2A) = Uanis(Cl2B)
Uanis(N1) = Uanis(N1A) = Uanis(N1B)
Uanis(N2) = Uanis(N2A) = Uanis(N2B)
Uanis(C1) = Uanis(C1A) = Uanis(C1B)
Uanis(C2) = Uanis(C2A) = Uanis(C2B)
Uanis(C3) = Uanis(C3A) = Uanis(C3B)
Uanis(C4) = Uanis(C4A) = Uanis(C4B)
Uanis(C5) = Uanis(C5A) = Uanis(C5B)
Uanis(C6) = Uanis(C6A) = Uanis(C6B)
Uanis(C7) = Uanis(C7A) = Uanis(C7B)
Uanis(C8) = Uanis(C8A) = Uanis(C8B)
Uanis(C9) = Uanis(C9A) = Uanis(C9B)
Uanis(C10) = Uanis(C10A) = Uanis(C10B)
Uanis(C11) = Uanis(C11A) = Uanis(C11B)
Uanis(C12) = Uanis(C12A) = Uanis(C12B)
Uanis(C13) = Uanis(C13A) = Uanis(C13B)
Uanis(C14) = Uanis(C14A) = Uanis(C14B)
Uanis(C15) = Uanis(C15A) = Uanis(C15B)
Uanis(C16) = Uanis(C16A) = Uanis(C16B)
Uanis(C17) = Uanis(C17A) = Uanis(C17B)
Uanis(C18) = Uanis(C18A) = Uanis(C18B)
Uanis(C19) = Uanis(C19A) = Uanis(C19B)
Uanis(C20) = Uanis(C20A) = Uanis(C20B)
Uanis(C21) = Uanis(C21A) = Uanis(C21B)
Uanis(C22) = Uanis(C22A) = Uanis(C22B)
Uanis(C23) = Uanis(C23A) = Uanis(C23B)
Uanis(C24) = Uanis(C24A) = Uanis(C24B)
Uanis(C25) = Uanis(C25A) = Uanis(C25B)
Uanis(C26) = Uanis(C26A) = Uanis(C26B)
Uanis(C27) = Uanis(C27A) = Uanis(C27B)
Uanis(S1) = Uanis(S1A) = Uanis(S1B)
Uanis(O1) = Uanis(O1A) = Uanis(O1B)
Uanis(O2) = Uanis(O2A) = Uanis(O2B)
Uanis(C28) = Uanis(C28A) = Uanis(C28B)
Uanis(C29) = Uanis(C29A) = Uanis(C29B)
Uanis(C30) = Uanis(C30A) = Uanis(C30B)
Uanis(C31) = Uanis(C31A) = Uanis(C31B)
Uanis(C32) = Uanis(C32A) = Uanis(C32B)
Uanis(C33) = Uanis(C33A) = Uanis(C33B)
Uanis(N3) = Uanis(N3A) = Uanis(N3B)
Uanis(C34) = Uanis(C34A) = Uanis(C34B)
Uanis(C35) = Uanis(C35A) = Uanis(C35B)
Uanis(C36) = Uanis(C36A) = Uanis(C36B)
Uanis(C37) = Uanis(C37A) = Uanis(C37B)
Uanis(C38) = Uanis(C38A) = Uanis(C38B)
Uanis(Cl3) = Uanis(Cl3A) = Uanis(Cl3B)
Uanis(Cl4) = Uanis(Cl4A) = Uanis(Cl4B)
Uanis(C39) = Uanis(C39A) = Uanis(C39B)
5. Same fragment restrains
{Pd1, Cl1, Cl2, S1, O1, O2, N1, C1, N2, C2, C3, C4, C5, C6, C7, C8, C9, C10,
C11, C12, C13, C14, C15, C16, C17, C18, C19, C20, C21, C22, C23, C24, C25, C26,
C27, C28, C29, C30, C31, C32, C33, N3, C34, C35, C36, C37, C38} sigma for 1-2:
0.003, 1-3: 0.03
as in
{Pd1A, Cl1A, Cl2A, S1A, O1A, O2A, N1A, C1A, N2A, C2A, C3A, C4A, C5A, C6A, C7A,
C8A, C9A, C10A, C11A, C12A, C13A, C14A, C15A, C16A, C17A, C18A, C19A, C20A,
C21A, C22A, C23A, C24A, C25A, C26A, C27A, C28A, C29A, C30A, C31A, C32A, C33A,
N3A, C34A, C35A, C36A, C37A, C38A}
{Pd1, Cl1, Cl2, S1, O1, O2, N1, C1, N2, C2, C3, C4, C5, C6, C7, C8, C9, C10,
C11, C12, C13, C14, C15, C16, C17, C18, C19, C20, C21, C22, C23, C24, C25, C26,
C27, C28, C29, C30, C31, C32, C33, N3, C34, C35, C36, C37, C38} sigma for 1-2:
0.003, 1-3: 0.03
{Pd1A, Cl1A, Cl2A, S1A, O1A, O2A, N1A, C1A, N2A, C2A, C3A, C4A, C5A, C6A, C7A,
C8A, C9A, C10A, C11A, C12A, C13A, C14A, C15A, C16A, C17A, C18A, C19A, C20A,
C21A, C22A, C23A, C24A, C25A, C26A, C27A, C28A, C29A, C30A, C31A, C32A, C33A,
N3A, C34A, C35A, C36A, C37A, C38A} sigma for 1-2: 0.003, 1-3: 0.03
as in
{Pd1B, Cl1B, Cl2B, S1B, O1B, O2B, N1B, C1B, N2B, C2B, C3B, C4B, C5B, C6B, C7B,
C8B, C9B, C10B, C11B, C12B, C13B, C14B, C15B, C16B, C17B, C18B, C19B, C20B,
C21B, C22B, C23B, C24B, C25B, C26B, C27B, C28B, C29B, C30B, C31B, C32B, C33B,
N3B, C34B, C35B, C36B, C37B, C38B}
6. Others
 1*[Sof(Pd1)+Sof(Cl1)+Sof(Cl2)+Sof(S1)+Sof(O1)+Sof(O2)+Sof(N1)+Sof(C1)+Sof(N2)+
 Sof(C2)+Sof(C3)+Sof(H3)+Sof(C4)+Sof(C5)+Sof(C6)+Sof(H6)+Sof(C7)+Sof(H7)+
 Sof(C8)+Sof(H8)+Sof(C9)+Sof(C10)+Sof(H10)+Sof(C11)+Sof(H11A)+Sof(H11B)+
 Sof(H11C)+Sof(C12)+Sof(H12A)+Sof(H12B)+Sof(H12C)+Sof(C13)+Sof(H13)+Sof(C14)+
 Sof(H14A)+Sof(H14B)+Sof(H14C)+Sof(C15)+Sof(H15A)+Sof(H15B)+Sof(H15C)+Sof(C16)+
 Sof(C17)+Sof(C18)+Sof(H18)+Sof(C19)+Sof(H19)+Sof(C20)+Sof(H20)+Sof(C21)+
 Sof(C22)+Sof(H22)+Sof(C23)+Sof(H23A)+Sof(H23B)+Sof(H23C)+Sof(C24)+Sof(H24A)+
 Sof(H24B)+Sof(H24C)+Sof(C25)+Sof(H25)+Sof(C26)+Sof(H26A)+Sof(H26B)+Sof(H26C)+
 Sof(C27)+Sof(H27A)+Sof(H27B)+Sof(H27C)+Sof(C28)+Sof(C29)+Sof(H29)+Sof(C30)+
 Sof(H30)+Sof(C31)+Sof(H31)+Sof(C32)+Sof(H32)+Sof(C33)+Sof(H33)+Sof(N3)+
 Sof(C34)+Sof(H34)+Sof(C35)+Sof(H35)+Sof(C36)+Sof(H36)+Sof(C37)+Sof(H37)+
 Sof(C38)+Sof(H38)]+1*[Sof(Pd1A)+Sof(Cl1A)+Sof(Cl2A)+Sof(S1A)+Sof(O1A)+Sof(O2A)+
 Sof(N1A)+Sof(C1A)+Sof(N2A)+Sof(C2A)+Sof(C3A)+Sof(H3A)+Sof(C4A)+Sof(C5A)+
 Sof(C6A)+Sof(H6A)+Sof(C7A)+Sof(H7A)+Sof(C8A)+Sof(H8A)+Sof(C9A)+Sof(C10A)+
 Sof(H10A)+Sof(C11A)+Sof(H11D)+Sof(H11E)+Sof(H11F)+Sof(C12A)+Sof(H12D)+
 Sof(H12E)+Sof(H12F)+Sof(C13A)+Sof(H13A)+Sof(C14A)+Sof(H14D)+Sof(H14E)+
 Sof(H14F)+Sof(C15A)+Sof(H15D)+Sof(H15E)+Sof(H15F)+Sof(C16A)+Sof(C17A)+
 Sof(C18A)+Sof(H18A)+Sof(C19A)+Sof(H19A)+Sof(C20A)+Sof(H20A)+Sof(C21A)+
 Sof(C22A)+Sof(H22A)+Sof(C23A)+Sof(H23D)+Sof(H23E)+Sof(H23F)+Sof(C24A)+
 Sof(H24D)+Sof(H24E)+Sof(H24F)+Sof(C25A)+Sof(H25A)+Sof(C26A)+Sof(H26D)+
 Sof(H26E)+Sof(H26F)+Sof(C27A)+Sof(H27D)+Sof(H27E)+Sof(H27F)+Sof(C28A)+
 Sof(C29A)+Sof(H29A)+Sof(C30A)+Sof(H30A)+Sof(C31A)+Sof(H31A)+Sof(C32A)+
 Sof(H32A)+Sof(C33A)+Sof(H33A)+Sof(N3A)+Sof(C34A)+Sof(H34A)+Sof(C35A)+Sof(H35A)+
 Sof(C36A)+Sof(H36A)+Sof(C37A)+Sof(H37A)+Sof(C38A)+Sof(H38A)]+1*[Sof(Pd1B)+
 Sof(Cl1B)+Sof(Cl2B)+Sof(S1B)+Sof(O1B)+Sof(O2B)+Sof(N1B)+Sof(C1B)+Sof(N2B)+
 Sof(C2B)+Sof(C3B)+Sof(H3B)+Sof(C4B)+Sof(C5B)+Sof(C6B)+Sof(H6B)+Sof(C7B)+
 Sof(H7B)+Sof(C8B)+Sof(H8B)+Sof(C9B)+Sof(C10B)+Sof(H10B)+Sof(C11B)+Sof(H11G)+
 Sof(H11H)+Sof(H11I)+Sof(C12B)+Sof(H12G)+Sof(H12H)+Sof(H12I)+Sof(C13B)+
 Sof(H13B)+Sof(C14B)+Sof(H14G)+Sof(H14H)+Sof(H14I)+Sof(C15B)+Sof(H15G)+
 Sof(H15H)+Sof(H15I)+Sof(C16B)+Sof(C17B)+Sof(C18B)+Sof(H18B)+Sof(C19B)+
 Sof(H19B)+Sof(C20B)+Sof(H20B)+Sof(C21B)+Sof(C22B)+Sof(H22B)+Sof(C23B)+
 Sof(H23G)+Sof(H23H)+Sof(H23I)+Sof(C24B)+Sof(H24G)+Sof(H24H)+Sof(H24I)+
 Sof(C25B)+Sof(H25B)+Sof(C26B)+Sof(H26G)+Sof(H26H)+Sof(H26I)+Sof(C27B)+
 Sof(H27G)+Sof(H27H)+Sof(H27I)+Sof(C28B)+Sof(C29B)+Sof(H29B)+Sof(C30B)+
 Sof(H30B)+Sof(C31B)+Sof(H31B)+Sof(C32B)+Sof(H32B)+Sof(C33B)+Sof(H33B)+Sof(N3B)+
 Sof(C34B)+Sof(H34B)+Sof(C35B)+Sof(H35B)+Sof(C36B)+Sof(H36B)+Sof(C37B)+
 Sof(H37B)+Sof(C38B)+Sof(H38B)]=1 with esd of 0.000001
 1*[Sof(Cl3)+Sof(Cl4)+Sof(C39)+Sof(H39A)+Sof(H39B)]+1*[Sof(Cl3A)+Sof(Cl4A)+
 Sof(C39A)+Sof(H1)+Sof(H2)]+1*[Sof(Cl3B)+Sof(Cl4B)+Sof(C39B)+Sof(H39C)+
 Sof(H39D)]=1 with esd of 0.000001
 Sof(Pd1)=Sof(Cl1)=Sof(Cl2)=Sof(S1)=Sof(O1)=Sof(O2)=Sof(N1)=Sof(C1)=Sof(N2)=
 Sof(C2)=Sof(C3)=Sof(H3)=Sof(C4)=Sof(C5)=Sof(C6)=Sof(H6)=Sof(C7)=Sof(H7)=
 Sof(C8)=Sof(H8)=Sof(C9)=Sof(C10)=Sof(H10)=Sof(C11)=Sof(H11A)=Sof(H11B)=
 Sof(H11C)=Sof(C12)=Sof(H12A)=Sof(H12B)=Sof(H12C)=Sof(C13)=Sof(H13)=Sof(C14)=
 Sof(H14A)=Sof(H14B)=Sof(H14C)=Sof(C15)=Sof(H15A)=Sof(H15B)=Sof(H15C)=Sof(C16)=
 Sof(C17)=Sof(C18)=Sof(H18)=Sof(C19)=Sof(H19)=Sof(C20)=Sof(H20)=Sof(C21)=
 Sof(C22)=Sof(H22)=Sof(C23)=Sof(H23A)=Sof(H23B)=Sof(H23C)=Sof(C24)=Sof(H24A)=
 Sof(H24B)=Sof(H24C)=Sof(C25)=Sof(H25)=Sof(C26)=Sof(H26A)=Sof(H26B)=Sof(H26C)=
 Sof(C27)=Sof(H27A)=Sof(H27B)=Sof(H27C)=Sof(C28)=Sof(C29)=Sof(H29)=Sof(C30)=
 Sof(H30)=Sof(C31)=Sof(H31)=Sof(C32)=Sof(H32)=Sof(C33)=Sof(H33)=Sof(N3)=
 Sof(C34)=Sof(H34)=Sof(C35)=Sof(H35)=Sof(C36)=Sof(H36)=Sof(C37)=Sof(H37)=
 Sof(C38)=Sof(H38)=FVAR(1)
 Sof(Pd1A)=Sof(Cl1A)=Sof(Cl2A)=Sof(S1A)=Sof(O1A)=Sof(O2A)=Sof(N1A)=Sof(C1A)=
 Sof(N2A)=Sof(C2A)=Sof(C3A)=Sof(H3A)=Sof(C4A)=Sof(C5A)=Sof(C6A)=Sof(H6A)=
 Sof(C7A)=Sof(H7A)=Sof(C8A)=Sof(H8A)=Sof(C9A)=Sof(C10A)=Sof(H10A)=Sof(C11A)=
 Sof(H11D)=Sof(H11E)=Sof(H11F)=Sof(C12A)=Sof(H12D)=Sof(H12E)=Sof(H12F)=
 Sof(C13A)=Sof(H13A)=Sof(C14A)=Sof(H14D)=Sof(H14E)=Sof(H14F)=Sof(C15A)=
 Sof(H15D)=Sof(H15E)=Sof(H15F)=Sof(C16A)=Sof(C17A)=Sof(C18A)=Sof(H18A)=
 Sof(C19A)=Sof(H19A)=Sof(C20A)=Sof(H20A)=Sof(C21A)=Sof(C22A)=Sof(H22A)=
 Sof(C23A)=Sof(H23D)=Sof(H23E)=Sof(H23F)=Sof(C24A)=Sof(H24D)=Sof(H24E)=
 Sof(H24F)=Sof(C25A)=Sof(H25A)=Sof(C26A)=Sof(H26D)=Sof(H26E)=Sof(H26F)=
 Sof(C27A)=Sof(H27D)=Sof(H27E)=Sof(H27F)=Sof(C28A)=Sof(C29A)=Sof(H29A)=
 Sof(C30A)=Sof(H30A)=Sof(C31A)=Sof(H31A)=Sof(C32A)=Sof(H32A)=Sof(C33A)=
 Sof(H33A)=Sof(N3A)=Sof(C34A)=Sof(H34A)=Sof(C35A)=Sof(H35A)=Sof(C36A)=Sof(H36A)=
 Sof(C37A)=Sof(H37A)=Sof(C38A)=Sof(H38A)=FVAR(2)
 Sof(Pd1B)=Sof(Cl1B)=Sof(Cl2B)=Sof(S1B)=Sof(O1B)=Sof(O2B)=Sof(N1B)=Sof(C1B)=
 Sof(N2B)=Sof(C2B)=Sof(C3B)=Sof(H3B)=Sof(C4B)=Sof(C5B)=Sof(C6B)=Sof(H6B)=
 Sof(C7B)=Sof(H7B)=Sof(C8B)=Sof(H8B)=Sof(C9B)=Sof(C10B)=Sof(H10B)=Sof(C11B)=
 Sof(H11G)=Sof(H11H)=Sof(H11I)=Sof(C12B)=Sof(H12G)=Sof(H12H)=Sof(H12I)=
 Sof(C13B)=Sof(H13B)=Sof(C14B)=Sof(H14G)=Sof(H14H)=Sof(H14I)=Sof(C15B)=
 Sof(H15G)=Sof(H15H)=Sof(H15I)=Sof(C16B)=Sof(C17B)=Sof(C18B)=Sof(H18B)=
 Sof(C19B)=Sof(H19B)=Sof(C20B)=Sof(H20B)=Sof(C21B)=Sof(C22B)=Sof(H22B)=
 Sof(C23B)=Sof(H23G)=Sof(H23H)=Sof(H23I)=Sof(C24B)=Sof(H24G)=Sof(H24H)=
 Sof(H24I)=Sof(C25B)=Sof(H25B)=Sof(C26B)=Sof(H26G)=Sof(H26H)=Sof(H26I)=
 Sof(C27B)=Sof(H27G)=Sof(H27H)=Sof(H27I)=Sof(C28B)=Sof(C29B)=Sof(H29B)=
 Sof(C30B)=Sof(H30B)=Sof(C31B)=Sof(H31B)=Sof(C32B)=Sof(H32B)=Sof(C33B)=
 Sof(H33B)=Sof(N3B)=Sof(C34B)=Sof(H34B)=Sof(C35B)=Sof(H35B)=Sof(C36B)=Sof(H36B)=
 Sof(C37B)=Sof(H37B)=Sof(C38B)=Sof(H38B)=FVAR(3)
 Sof(Cl3)=Sof(Cl4)=Sof(C39)=Sof(H39A)=Sof(H39B)=FVAR(4)
 Sof(Cl3A)=Sof(Cl4A)=Sof(C39A)=Sof(H1)=Sof(H2)=FVAR(5)
 Sof(Cl3B)=Sof(Cl4B)=Sof(C39B)=Sof(H39C)=Sof(H39D)=FVAR(6)
7.a Ternary CH refined with riding coordinates:
 C10(H10), C13(H13), C22(H22), C25(H25), C10A(H10A), C13A(H13A), C22A(H22A),
 C25A(H25A), C10B(H10B), C13B(H13B), C22B(H22B), C25B(H25B)
7.b Secondary CH2 refined with riding coordinates:
 C39(H39A,H39B), C39A(H1,H2), C39B(H39C,H39D)
7.c Me refined with riding coordinates:
 C23A(H23D,H23E,H23F), C24A(H24D,H24E,H24F), C26A(H26D,H26E,H26F), C27A(H27D,
 H27E,H27F), C23B(H23G,H23H,H23I), C24B(H24G,H24H,H24I), C26B(H26G,H26H,H26I),
 C27B(H27G,H27H,H27I)
7.d Aromatic/amide H refined with riding coordinates:
 C3(H3), C6(H6), C7(H7), C8(H8), C18(H18), C19(H19), C20(H20), C29(H29),
 C30(H30), C31(H31), C32(H32), C33(H33), C34(H34), C35(H35), C36(H36), C37(H37),
  C38(H38), C3A(H3A), C6A(H6A), C7A(H7A), C8A(H8A), C18A(H18A), C19A(H19A),
 C20A(H20A), C29A(H29A), C30A(H30A), C31A(H31A), C32A(H32A), C33A(H33A),
 C34A(H34A), C35A(H35A), C36A(H36A), C37A(H37A), C38A(H38A), C3B(H3B), C6B(H6B),
  C7B(H7B), C8B(H8B), C18B(H18B), C19B(H19B), C20B(H20B), C29B(H29B),
 C30B(H30B), C31B(H31B), C32B(H32B), C33B(H33B), C34B(H34B), C35B(H35B),
 C36B(H36B), C37B(H37B), C38B(H38B)
7.e Idealised Me refined as rotating group:
 C11(H11A,H11B,H11C), C12(H12A,H12B,H12C), C14(H14A,H14B,H14C), C15(H15A,H15B,
 H15C), C23(H23A,H23B,H23C), C24(H24A,H24B,H24C), C26(H26A,H26B,H26C), C27(H27A,
 H27B,H27C), C11A(H11D,H11E,H11F), C12A(H12D,H12E,H12F), C14A(H14D,H14E,H14F),
 C15A(H15D,H15E,H15F), C11B(H11G,H11H,H11I), C12B(H12G,H12H,H12I), C14B(H14G,
 H14H,H14I), C15B(H15G,H15H,H15I)
;
_olex2_submission_special_instructions 'No special instructions were received'
_oxdiff_exptl_absorpt_empirical_details
;
Empirical correction (ABSPACK) includes:
- Absorption correction using spherical harmonics
- Frame scaling
;
_oxdiff_exptl_absorpt_empirical_full_max 1.333
_oxdiff_exptl_absorpt_empirical_full_min 0.749

loop_
_space_group_symop_operation_xyz
'x, y, z'
'-x, y+1/2, -z+1/2'
'-x, -y, -z'
'x, -y-1/2, z-1/2'

loop_
_atom_site_label
_atom_site_type_symbol
_atom_site_fract_x
_atom_site_fract_y
_atom_site_fract_z
_atom_site_U_iso_or_equiv
_atom_site_adp_type
_atom_site_occupancy
_atom_site_site_symmetry_order
_atom_site_calc_flag
_atom_site_refinement_flags_posn
_atom_site_refinement_flags_adp
_atom_site_refinement_flags_occupancy
_atom_site_disorder_assembly
_atom_site_disorder_group
Pd1 Pd 0.3606(4) 0.39119(15) 0.82010(16) 0.01536(9) Uani 0.498(2) 1 d D . P A 1
Cl1 Cl 0.3919(10) 0.4963(2) 0.8782(3) 0.0234(3) Uani 0.498(2) 1 d D . P A 1
Cl2 Cl 0.3475(7) 0.28695(18) 0.7604(3) 0.0203(3) Uani 0.498(2) 1 d D . P A 1
S1 S 0.2450(4) 0.50356(18) 0.5229(2) 0.0165(2) Uani 0.498(2) 1 d D . P A 1
O1 O 0.1352(10) 0.5408(8) 0.4905(8) 0.0229(6) Uani 0.498(2) 1 d D . P A 1
O2 O 0.3592(6) 0.5367(4) 0.5375(4) 0.0215(9) Uani 0.498(2) 1 d D . P A 1
N1 N 0.1617(5) 0.4123(4) 0.6826(3) 0.0136(6) Uani 0.498(2) 1 d D . P A 1
C1 C 0.2767(5) 0.4285(4) 0.7219(3) 0.0125(4) Uani 0.498(2) 1 d D . P A 1
N2 N 0.3202(6) 0.4649(5) 0.6745(3) 0.01271(17) Uani 0.498(2) 1 d D . P A 1
C2 C 0.2315(6) 0.4703(5) 0.6061(3) 0.0117(6) Uani 0.498(2) 1 d D . P A 1
C3 C 0.1323(6) 0.4378(4) 0.6119(3) 0.0120(8) Uani 0.498(2) 1 d D . P A 1
H3 H 0.057427 0.433551 0.574630 0.014 Uiso 0.498(2) 1 calc R U P A 1
C4 C 0.0774(4) 0.37491(18) 0.7108(2) 0.0163(4) Uani 0.498(2) 1 d D U P A 1
C5 C 0.0401(3) 0.40631(14) 0.7667(2) 0.0193(4) Uani 0.498(2) 1 d D U P A 1
C6 C -0.0363(3) 0.36784(16) 0.79606(18) 0.0267(6) Uani 0.498(2) 1 d D U P A 1
H6 H -0.064606 0.387276 0.833613 0.032 Uiso 0.498(2) 1 calc R U P A 1
C7 C -0.0707(3) 0.30235(15) 0.77122(17) 0.0303(7) Uani 0.498(2) 1 d D U P A 1
H7 H -0.120244 0.276566 0.793065 0.036 Uiso 0.498(2) 1 calc R U P A 1
C8 C -0.0346(3) 0.27356(16) 0.71523(17) 0.0270(6) Uani 0.498(2) 1 d D U P A 1
H8 H -0.061686 0.228744 0.698077 0.032 Uiso 0.498(2) 1 calc R U P A 1
C9 C 0.0415(3) 0.30904(17) 0.68293(18) 0.0202(5) Uani 0.498(2) 1 d D U P A 1
C10 C 0.0643(5) 0.48189(15) 0.7851(2) 0.0216(5) Uani 0.498(2) 1 d D U P A 1
H10 H 0.148419 0.491649 0.785484 0.026 Uiso 0.498(2) 1 calc R U P A 1
C11 C -0.0191(7) 0.5270(2) 0.7248(4) 0.0284(8) Uani 0.498(2) 1 d D U P A 1
H11A H -0.004336 0.575609 0.738180 0.043 Uiso 0.498(2) 1 calc R U P A 1
H11B H -0.102767 0.515667 0.720131 0.043 Uiso 0.498(2) 1 calc R U P A 1
H11C H -0.003418 0.518397 0.677732 0.043 Uiso 0.498(2) 1 calc R U P A 1
C12 C 0.0540(5) 0.5017(2) 0.8611(2) 0.0377(8) Uani 0.498(2) 1 d D U P A 1
H12A H 0.083257 0.548861 0.873076 0.057 Uiso 0.498(2) 1 calc R U P A 1
H12B H 0.102151 0.470037 0.898424 0.057 Uiso 0.498(2) 1 calc R U P A 1
H12C H -0.030111 0.498993 0.860296 0.057 Uiso 0.498(2) 1 calc R U P A 1
C13 C 0.0738(4) 0.2781(2) 0.61824(19) 0.0240(5) Uani 0.498(2) 1 d D U P A 1
H13 H 0.142068 0.304925 0.610556 0.029 Uiso 0.498(2) 1 calc R U P A 1
C14 C -0.0331(6) 0.2833(4) 0.5478(2) 0.0343(9) Uani 0.498(2) 1 d D U P A 1
H14A H -0.008852 0.267144 0.505544 0.052 Uiso 0.498(2) 1 calc R U P A 1
H14B H -0.059490 0.331298 0.539911 0.052 Uiso 0.498(2) 1 calc R U P A 1
H14C H -0.099073 0.254698 0.553165 0.052 Uiso 0.498(2) 1 calc R U P A 1
C15 C 0.1122(5) 0.2025(2) 0.6313(3) 0.0390(10) Uani 0.498(2) 1 d D U P A 1
H15A H 0.148930 0.187710 0.593738 0.059 Uiso 0.498(2) 1 calc R U P A 1
H15B H 0.041865 0.173890 0.628269 0.059 Uiso 0.498(2) 1 calc R U P A 1
H15C H 0.170461 0.197617 0.680376 0.059 Uiso 0.498(2) 1 calc R U P A 1
C16 C 0.4235(4) 0.5102(3) 0.7004(4) 0.0149(4) Uani 0.498(2) 1 d D U P A 1
C17 C 0.4026(3) 0.5789(3) 0.7150(4) 0.0190(5) Uani 0.498(2) 1 d D U P A 1
C18 C 0.5029(3) 0.6214(2) 0.7425(3) 0.0233(6) Uani 0.498(2) 1 d D U P A 1
H18 H 0.492272 0.668459 0.752824 0.028 Uiso 0.498(2) 1 calc R U P A 1
C19 C 0.6165(3) 0.59545(18) 0.7548(3) 0.0270(6) Uani 0.498(2) 1 d D U P A 1
H19 H 0.683778 0.624734 0.773892 0.032 Uiso 0.498(2) 1 calc R U P A 1
C20 C 0.6344(4) 0.52778(19) 0.7398(4) 0.0259(6) Uani 0.498(2) 1 d D U P A 1
H20 H 0.713970 0.511114 0.749111 0.031 Uiso 0.498(2) 1 calc R U P A 1
C21 C 0.5379(4) 0.4828(2) 0.7111(4) 0.0184(4) Uani 0.498(2) 1 d D U P A 1
C22 C 0.2797(4) 0.6099(3) 0.7033(3) 0.0280(6) Uani 0.498(2) 1 d D U P A 1
H22 H 0.220117 0.571501 0.689484 0.034 Uiso 0.498(2) 1 calc R U P A 1
C23 C 0.2488(5) 0.6615(4) 0.6394(4) 0.0419(11) Uani 0.498(2) 1 d D U P A 1
H23A H 0.164927 0.675785 0.628744 0.063 Uiso 0.498(2) 1 calc R U P A 1
H23B H 0.260574 0.639791 0.595501 0.063 Uiso 0.498(2) 1 calc R U P A 1
H23C H 0.301032 0.701833 0.653042 0.063 Uiso 0.498(2) 1 calc R U P A 1
C24 C 0.2643(5) 0.6443(4) 0.7723(4) 0.0375(8) Uani 0.498(2) 1 d D U P A 1
H24A H 0.179184 0.654136 0.764678 0.056 Uiso 0.498(2) 1 calc R U P A 1
H24B H 0.309884 0.687420 0.781771 0.056 Uiso 0.498(2) 1 calc R U P A 1
H24C H 0.293834 0.613447 0.814691 0.056 Uiso 0.498(2) 1 calc R U P A 1
C25 C 0.5595(7) 0.4092(2) 0.6922(4) 0.0200(5) Uani 0.498(2) 1 d D U P A 1
H25 H 0.479790 0.386174 0.672368 0.024 Uiso 0.498(2) 1 calc R U P A 1
C26 C 0.6233(13) 0.4065(6) 0.6325(7) 0.0327(8) Uani 0.498(2) 1 d D U P A 1
H26A H 0.635033 0.358348 0.620858 0.049 Uiso 0.498(2) 1 calc R U P A 1
H26B H 0.701283 0.429391 0.650593 0.049 Uiso 0.498(2) 1 calc R U P A 1
H26C H 0.574251 0.429919 0.588026 0.049 Uiso 0.498(2) 1 calc R U P A 1
C27 C 0.6313(10) 0.3701(3) 0.7612(5) 0.0321(9) Uani 0.498(2) 1 d D U P A 1
H27A H 0.638835 0.321774 0.748627 0.048 Uiso 0.498(2) 1 calc R U P A 1
H27B H 0.589718 0.372998 0.798918 0.048 Uiso 0.498(2) 1 calc R U P A 1
H27C H 0.711220 0.390615 0.780297 0.048 Uiso 0.498(2) 1 calc R U P A 1
C28 C 0.2434(3) 0.42863(18) 0.4699(2) 0.0202(6) Uani 0.498(2) 1 d D U P A 1
C29 C 0.3450(3) 0.41139(17) 0.45012(19) 0.0228(8) Uani 0.498(2) 1 d D U P A 1
H29 H 0.415271 0.438945 0.465349 0.027 Uiso 0.498(2) 1 calc R U P A 1
C30 C 0.3411(3) 0.35258(18) 0.4074(2) 0.0297(10) Uani 0.498(2) 1 d D U P A 1
H30 H 0.409475 0.339903 0.393074 0.036 Uiso 0.498(2) 1 calc R U P A 1
C31 C 0.2393(3) 0.31277(19) 0.3857(2) 0.0338(10) Uani 0.498(2) 1 d D U P A 1
H31 H 0.237978 0.272713 0.356777 0.041 Uiso 0.498(2) 1 calc R U P A 1
C32 C 0.1390(4) 0.3305(2) 0.4056(2) 0.0362(9) Uani 0.498(2) 1 d D U P A 1
H32 H 0.069251 0.302546 0.390563 0.043 Uiso 0.498(2) 1 calc R U P A 1
C33 C 0.1394(3) 0.3893(2) 0.4478(3) 0.0287(7) Uani 0.498(2) 1 d D U P A 1
H33 H 0.070300 0.402123 0.461093 0.034 Uiso 0.498(2) 1 calc R U P A 1
N3 N 0.4289(3) 0.3433(2) 0.92315(17) 0.0230(5) Uani 0.498(2) 1 d D U P A 1
C34 C 0.3764(3) 0.35546(17) 0.97570(16) 0.0342(7) Uani 0.498(2) 1 d D U P A 1
H34 H 0.313583 0.388434 0.966155 0.041 Uiso 0.498(2) 1 calc R U P A 1
C35 C 0.4096(3) 0.32195(16) 1.04363(16) 0.0424(8) Uani 0.498(2) 1 d D U P A 1
H35 H 0.370326 0.331959 1.079566 0.051 Uiso 0.498(2) 1 calc R U P A 1
C36 C 0.5006(3) 0.27399(16) 1.05773(16) 0.0374(7) Uani 0.498(2) 1 d D U P A 1
H36 H 0.524938 0.250196 1.103508 0.045 Uiso 0.498(2) 1 calc R U P A 1
C37 C 0.5557(3) 0.2612(2) 1.00427(18) 0.0354(7) Uani 0.498(2) 1 d D U P A 1
H37 H 0.619011 0.228616 1.012792 0.043 Uiso 0.498(2) 1 calc R U P A 1
C38 C 0.5172(3) 0.2966(2) 0.9376(2) 0.0272(6) Uani 0.498(2) 1 d D U P A 1
H38 H 0.555115 0.287208 0.900878 0.033 Uiso 0.498(2) 1 calc R U P A 1
Pd1A Pd 0.3636(6) 0.3920(2) 0.8202(3) 0.01536(9) Uani 0.289(2) 1 d D . P B 2
Cl1A Cl 0.3819(13) 0.4985(4) 0.8751(7) 0.0234(3) Uani 0.289(2) 1 d D . P B 2
Cl2A Cl 0.3676(4) 0.2874(3) 0.7638(4) 0.0203(3) Uani 0.289(2) 1 d D . P B 2
S1A S 0.2368(8) 0.4988(3) 0.5222(4) 0.0165(2) Uani 0.289(2) 1 d D . P B 2
O1A O 0.1308(17) 0.5383(12) 0.4867(13) 0.0229(6) Uani 0.289(2) 1 d D . P B 2
O2A O 0.3528(11) 0.5284(9) 0.5324(10) 0.0215(9) Uani 0.289(2) 1 d D . P B 2
N1A N 0.1607(7) 0.4167(6) 0.6860(5) 0.0136(6) Uani 0.289(2) 1 d D . P B 2
C1A C 0.2795(8) 0.4274(6) 0.7212(4) 0.0125(4) Uani 0.289(2) 1 d D . P B 2
N2A N 0.3187(9) 0.4664(6) 0.6737(5) 0.01271(17) Uani 0.289(2) 1 d D . P B 2
C2A C 0.2235(9) 0.4791(6) 0.6098(4) 0.0117(6) Uani 0.289(2) 1 d D . P B 2
C3A C 0.1247(9) 0.4481(6) 0.6180(5) 0.0120(8) Uani 0.289(2) 1 d D . P B 2
H3A H 0.046435 0.447992 0.583811 0.014 Uiso 0.289(2) 1 calc R U P B 2
C4A C 0.0776(6) 0.3833(3) 0.7184(4) 0.0163(4) Uani 0.289(2) 1 d D . P B 2
C5A C 0.0444(6) 0.4203(2) 0.7726(3) 0.0193(4) Uani 0.289(2) 1 d D . P B 2
C6A C -0.0298(5) 0.3857(3) 0.8068(4) 0.0267(6) Uani 0.289(2) 1 d D . P B 2
H6A H -0.055294 0.408725 0.843651 0.032 Uiso 0.289(2) 1 calc R U P B 2
C7A C -0.0665(5) 0.3192(3) 0.7883(3) 0.0303(7) Uani 0.289(2) 1 d D . P B 2
H7A H -0.115357 0.296535 0.812995 0.036 Uiso 0.289(2) 1 calc R U P B 2
C8A C -0.0329(5) 0.2853(3) 0.7342(3) 0.0270(6) Uani 0.289(2) 1 d D . P B 2
H8A H -0.060578 0.239604 0.721699 0.032 Uiso 0.289(2) 1 calc R U P B 2
C9A C 0.0408(6) 0.3159(3) 0.6968(3) 0.0202(5) Uani 0.289(2) 1 d D . P B 2
C10A C 0.0727(8) 0.4961(2) 0.7862(4) 0.0216(5) Uani 0.289(2) 1 d D . P B 2
H10A H 0.155154 0.503719 0.782231 0.026 Uiso 0.289(2) 1 calc R U P B 2
C11A C -0.0137(12) 0.5405(4) 0.7268(6) 0.0284(8) Uani 0.289(2) 1 d D . P B 2
H11D H 0.016668 0.587812 0.730170 0.043 Uiso 0.289(2) 1 calc R U P B 2
H11E H -0.092981 0.540365 0.734414 0.043 Uiso 0.289(2) 1 calc R U P B 2
H11F H -0.019928 0.521734 0.677924 0.043 Uiso 0.289(2) 1 calc R U P B 2
C12A C 0.0733(9) 0.5203(4) 0.8632(4) 0.0377(8) Uani 0.289(2) 1 d D . P B 2
H12D H 0.110403 0.565939 0.872955 0.057 Uiso 0.289(2) 1 calc R U P B 2
H12E H 0.119144 0.487654 0.900323 0.057 Uiso 0.289(2) 1 calc R U P B 2
H12F H -0.009244 0.522750 0.865430 0.057 Uiso 0.289(2) 1 calc R U P B 2
C13A C 0.0658(7) 0.2793(3) 0.6326(3) 0.0240(5) Uani 0.289(2) 1 d D . P B 2
H13A H 0.137509 0.301546 0.623873 0.029 Uiso 0.289(2) 1 calc R U P B 2
C14A C -0.0395(10) 0.2869(7) 0.5617(5) 0.0343(9) Uani 0.289(2) 1 d D . P B 2
H14D H -0.019101 0.264726 0.520680 0.052 Uiso 0.289(2) 1 calc R U P B 2
H14E H -0.055518 0.335892 0.550635 0.052 Uiso 0.289(2) 1 calc R U P B 2
H14F H -0.110912 0.265020 0.568489 0.052 Uiso 0.289(2) 1 calc R U P B 2
C15A C 0.0943(9) 0.2026(4) 0.6477(5) 0.0390(10) Uani 0.289(2) 1 d D . P B 2
H15D H 0.119269 0.182858 0.607115 0.059 Uiso 0.289(2) 1 calc R U P B 2
H15E H 0.022695 0.178616 0.651460 0.059 Uiso 0.289(2) 1 calc R U P B 2
H15F H 0.159185 0.197476 0.693996 0.059 Uiso 0.289(2) 1 calc R U P B 2
C16A C 0.4297(7) 0.5058(4) 0.6968(7) 0.0149(4) Uani 0.289(2) 1 d D . P B 2
C17A C 0.4168(6) 0.5755(4) 0.7119(6) 0.0190(5) Uani 0.289(2) 1 d D . P B 2
C18A C 0.5231(5) 0.6129(4) 0.7404(5) 0.0233(6) Uani 0.289(2) 1 d D . P B 2
H18A H 0.518331 0.660402 0.751235 0.028 Uiso 0.289(2) 1 calc R U P B 2
C19A C 0.6341(5) 0.5830(3) 0.7532(5) 0.0270(6) Uani 0.289(2) 1 d D . P B 2
H19A H 0.704521 0.609746 0.772800 0.032 Uiso 0.289(2) 1 calc R U P B 2
C20A C 0.6430(7) 0.5145(3) 0.7377(6) 0.0259(6) Uani 0.289(2) 1 d D . P B 2
H20A H 0.720124 0.494363 0.747010 0.031 Uiso 0.289(2) 1 calc R U P B 2
C21A C 0.5408(7) 0.4737(4) 0.7084(7) 0.0184(4) Uani 0.289(2) 1 d D . P B 2
C22A C 0.2974(6) 0.6115(5) 0.6983(6) 0.0280(6) Uani 0.289(2) 1 d D . P B 2
H22A H 0.232647 0.575982 0.683616 0.034 Uiso 0.289(2) 1 calc R U P B 2
C23A C 0.2767(9) 0.6638(7) 0.6354(7) 0.0419(11) Uani 0.289(2) 1 d D . P B 2
H23D H 0.198952 0.686323 0.627748 0.063 Uiso 0.289(2) 1 calc R U P B 2
H23E H 0.340505 0.698502 0.648065 0.063 Uiso 0.289(2) 1 calc R U P B 2
H23F H 0.277542 0.640065 0.589984 0.063 Uiso 0.289(2) 1 calc R U P B 2
C24A C 0.2889(9) 0.6469(6) 0.7686(7) 0.0375(8) Uani 0.289(2) 1 d D . P B 2
H24D H 0.211023 0.669833 0.758564 0.056 Uiso 0.289(2) 1 calc R U P B 2
H24E H 0.297148 0.612405 0.807478 0.056 Uiso 0.289(2) 1 calc R U P B 2
H24F H 0.353162 0.681033 0.784771 0.056 Uiso 0.289(2) 1 calc R U P B 2
C25A C 0.5589(12) 0.3999(4) 0.6887(7) 0.0200(5) Uani 0.289(2) 1 d D . P B 2
H25A H 0.478609 0.377883 0.667530 0.024 Uiso 0.289(2) 1 calc R U P B 2
C26A C 0.625(2) 0.3988(11) 0.6303(12) 0.0327(8) Uani 0.289(2) 1 d D . P B 2
H26D H 0.637052 0.351063 0.617396 0.049 Uiso 0.289(2) 1 calc R U P B 2
H26E H 0.577761 0.423394 0.586093 0.049 Uiso 0.289(2) 1 calc R U P B 2
H26F H 0.703328 0.421380 0.649939 0.049 Uiso 0.289(2) 1 calc R U P B 2
C27A C 0.6294(17) 0.3592(6) 0.7569(8) 0.0321(9) Uani 0.289(2) 1 d D . P B 2
H27D H 0.639921 0.311710 0.742629 0.048 Uiso 0.289(2) 1 calc R U P B 2
H27E H 0.708184 0.380594 0.778225 0.048 Uiso 0.289(2) 1 calc R U P B 2
H27F H 0.585373 0.359387 0.793356 0.048 Uiso 0.289(2) 1 calc R U P B 2
C28A C 0.2278(6) 0.4209(4) 0.4729(4) 0.0202(6) Uani 0.289(2) 1 d D . P B 2
C29A C 0.3222(6) 0.4017(4) 0.4468(4) 0.0228(8) Uani 0.289(2) 1 d D . P B 2
H29A H 0.393828 0.428132 0.458900 0.027 Uiso 0.289(2) 1 calc R U P B 2
C30A C 0.3110(6) 0.3431(4) 0.4027(4) 0.0297(10) Uani 0.289(2) 1 d D . P B 2
H30A H 0.375029 0.329593 0.384609 0.036 Uiso 0.289(2) 1 calc R U P B 2
C31A C 0.2071(6) 0.3050(4) 0.3856(4) 0.0338(10) Uani 0.289(2) 1 d D . P B 2
H31A H 0.199545 0.265054 0.355649 0.041 Uiso 0.289(2) 1 calc R U P B 2
C32A C 0.1140(7) 0.3245(4) 0.4116(4) 0.0362(9) Uani 0.289(2) 1 d D . P B 2
H32A H 0.042781 0.297740 0.399409 0.043 Uiso 0.289(2) 1 calc R U P B 2
C33A C 0.1226(7) 0.3829(4) 0.4555(5) 0.0287(7) Uani 0.289(2) 1 d D . P B 2
H33A H 0.057917 0.396270 0.473120 0.034 Uiso 0.289(2) 1 calc R U P B 2
N3A N 0.4515(5) 0.3465(3) 0.9222(3) 0.0230(5) Uani 0.289(2) 1 d D . P B 2
C34A C 0.4167(5) 0.3648(3) 0.9807(3) 0.0342(7) Uani 0.289(2) 1 d D . P B 2
H34A H 0.357728 0.399668 0.975347 0.041 Uiso 0.289(2) 1 calc R U P B 2
C35A C 0.4656(6) 0.3336(3) 1.0490(3) 0.0424(8) Uani 0.289(2) 1 d D . P B 2
H35A H 0.440635 0.346777 1.090311 0.051 Uiso 0.289(2) 1 calc R U P B 2
C36A C 0.5510(6) 0.2830(3) 1.0556(3) 0.0374(7) Uani 0.289(2) 1 d D . P B 2
H36A H 0.585229 0.260971 1.101810 0.045 Uiso 0.289(2) 1 calc R U P B 2
C37A C 0.5870(6) 0.2643(3) 0.9955(3) 0.0354(7) Uani 0.289(2) 1 d D . P B 2
H37A H 0.646121 0.229754 0.999646 0.043 Uiso 0.289(2) 1 calc R U P B 2
C38A C 0.5345(5) 0.2973(4) 0.9285(3) 0.0272(6) Uani 0.289(2) 1 d D . P B 2
H38A H 0.557975 0.284785 0.886474 0.033 Uiso 0.289(2) 1 calc R U P B 2
Pd1B Pd 0.3702(4) 0.3878(2) 0.8185(2) 0.01536(9) Uani 0.2132(19) 1 d D . P C 3
Cl1B Cl 0.3838(12) 0.4899(3) 0.8817(5) 0.0234(3) Uani 0.2132(19) 1 d D . P C 3
Cl2B Cl 0.3499(14) 0.2860(3) 0.7537(5) 0.0203(3) Uani 0.2132(19) 1 d D . P C 3
S1B S 0.2451(9) 0.5074(4) 0.5282(4) 0.0165(2) Uani 0.2132(19) 1 d D . P C 3
O1B O 0.1305(16) 0.5390(14) 0.4932(14) 0.0229(6) Uani 0.2132(19) 1 d D . P C 3
O2B O 0.3512(10) 0.5487(6) 0.5423(8) 0.0215(9) Uani 0.2132(19) 1 d D . P C 3
N1B N 0.1569(7) 0.4212(5) 0.6927(5) 0.0136(6) Uani 0.2132(19) 1 d D . P C 3
C1B C 0.2757(7) 0.4332(6) 0.7270(5) 0.0125(4) Uani 0.2132(19) 1 d D . P C 3
N2B N 0.3202(10) 0.4642(8) 0.6767(5) 0.01271(17) Uani 0.2132(19) 1 d D . P C 3
C2B C 0.2289(11) 0.4718(9) 0.6098(4) 0.0117(6) Uani 0.2132(19) 1 d D . P C 3
C3B C 0.1291(10) 0.4451(8) 0.6214(5) 0.0120(8) Uani 0.2132(19) 1 d D . P C 3
H3B H 0.052057 0.443163 0.585904 0.014 Uiso 0.2132(19) 1 calc R U P C 3
C4B C 0.0775(5) 0.3927(2) 0.7310(3) 0.0163(4) Uani 0.2132(19) 1 d D . P C 3
C5B C 0.0539(4) 0.4342(2) 0.7854(3) 0.0193(4) Uani 0.2132(19) 1 d D . P C 3
C6B C -0.0145(4) 0.4031(3) 0.8260(3) 0.0267(6) Uani 0.2132(19) 1 d D . P C 3
H6B H -0.033602 0.428801 0.863513 0.032 Uiso 0.2132(19) 1 calc R U P C 3
C7B C -0.0545(5) 0.3365(3) 0.8128(3) 0.0303(7) Uani 0.2132(19) 1 d D . P C 3
H7B H -0.100015 0.316902 0.841639 0.036 Uiso 0.2132(19) 1 calc R U P C 3
C8B C -0.0299(5) 0.2977(3) 0.7587(3) 0.0270(6) Uani 0.2132(19) 1 d D . P C 3
H8B H -0.058976 0.251804 0.750485 0.032 Uiso 0.2132(19) 1 calc R U P C 3
C9B C 0.0376(5) 0.3248(2) 0.7153(3) 0.0202(5) Uani 0.2132(19) 1 d D . P C 3
C10B C 0.0855(6) 0.5099(3) 0.7927(3) 0.0216(5) Uani 0.2132(19) 1 d D . P C 3
H10B H 0.165535 0.515523 0.784401 0.026 Uiso 0.2132(19) 1 calc R U P C 3
C11B C -0.0066(11) 0.5507(4) 0.7326(6) 0.0284(8) Uani 0.2132(19) 1 d D . P C 3
H11G H 0.011544 0.599980 0.739142 0.043 Uiso 0.2132(19) 1 calc R U P C 3
H11H H -0.087158 0.542109 0.736334 0.043 Uiso 0.2132(19) 1 calc R U P C 3
H11I H -0.002962 0.536125 0.683919 0.043 Uiso 0.2132(19) 1 calc R U P C 3
C12B C 0.0941(9) 0.5397(5) 0.8689(4) 0.0377(8) Uani 0.2132(19) 1 d D . P C 3
H12G H 0.117396 0.588310 0.870527 0.057 Uiso 0.2132(19) 1 calc R U P C 3
H12H H 0.154384 0.514143 0.906914 0.057 Uiso 0.2132(19) 1 calc R U P C 3
H12I H 0.016092 0.535800 0.877853 0.057 Uiso 0.2132(19) 1 calc R U P C 3
C13B C 0.0520(5) 0.2847(3) 0.6502(3) 0.0240(5) Uani 0.2132(19) 1 d D . P C 3
H13B H 0.122072 0.304346 0.637129 0.029 Uiso 0.2132(19) 1 calc R U P C 3
C14B C -0.0589(7) 0.2919(4) 0.5824(4) 0.0343(9) Uani 0.2132(19) 1 d D . P C 3
H14G H -0.045901 0.266562 0.540885 0.052 Uiso 0.2132(19) 1 calc R U P C 3
H14H H -0.072598 0.340643 0.569334 0.052 Uiso 0.2132(19) 1 calc R U P C 3
H14I H -0.129100 0.273057 0.593857 0.052 Uiso 0.2132(19) 1 calc R U P C 3
C15B C 0.0772(9) 0.2080(3) 0.6677(5) 0.0390(10) Uani 0.2132(19) 1 d D . P C 3
H15G H 0.103961 0.186487 0.628740 0.059 Uiso 0.2132(19) 1 calc R U P C 3
H15H H 0.003782 0.185349 0.670566 0.059 Uiso 0.2132(19) 1 calc R U P C 3
H15I H 0.139864 0.203210 0.715107 0.059 Uiso 0.2132(19) 1 calc R U P C 3
C16B C 0.4334(6) 0.5015(4) 0.6988(6) 0.0149(4) Uani 0.2132(19) 1 d D . P C 3
C17B C 0.4327(5) 0.5714(4) 0.7168(5) 0.0190(5) Uani 0.2132(19) 1 d D . P C 3
C18B C 0.5442(5) 0.6043(3) 0.7425(4) 0.0233(6) Uani 0.2132(19) 1 d D . P C 3
H18B H 0.547430 0.651701 0.755196 0.028 Uiso 0.2132(19) 1 calc R U P C 3
C19B C 0.6488(6) 0.5690(3) 0.7497(4) 0.0270(6) Uani 0.2132(19) 1 d D . P C 3
H19B H 0.723471 0.592222 0.767409 0.032 Uiso 0.2132(19) 1 calc R U P C 3
C20B C 0.6467(6) 0.5005(3) 0.7317(5) 0.0259(6) Uani 0.2132(19) 1 d D . P C 3
H20B H 0.720219 0.477062 0.737190 0.031 Uiso 0.2132(19) 1 calc R U P C 3
C21B C 0.5385(6) 0.4644(3) 0.7052(6) 0.0184(4) Uani 0.2132(19) 1 d D . P C 3
C22B C 0.3183(6) 0.6120(4) 0.7051(5) 0.0280(6) Uani 0.2132(19) 1 d D . P C 3
H22B H 0.249362 0.579064 0.692687 0.034 Uiso 0.2132(19) 1 calc R U P C 3
C23B C 0.2986(11) 0.6642(7) 0.6422(7) 0.0419(11) Uani 0.2132(19) 1 d D . P C 3
H23G H 0.223643 0.689269 0.636673 0.063 Uiso 0.2132(19) 1 calc R U P C 3
H23H H 0.365626 0.696850 0.653554 0.063 Uiso 0.2132(19) 1 calc R U P C 3
H23I H 0.293954 0.640035 0.596171 0.063 Uiso 0.2132(19) 1 calc R U P C 3
C24B C 0.3180(9) 0.6519(5) 0.7746(6) 0.0375(8) Uani 0.2132(19) 1 d D . P C 3
H24G H 0.242769 0.677537 0.765132 0.056 Uiso 0.2132(19) 1 calc R U P C 3
H24H H 0.325446 0.619515 0.815308 0.056 Uiso 0.2132(19) 1 calc R U P C 3
H24I H 0.385651 0.684055 0.787775 0.056 Uiso 0.2132(19) 1 calc R U P C 3
C25B C 0.5382(6) 0.3910(3) 0.6790(3) 0.0200(5) Uani 0.2132(19) 1 d D . P C 3
H25B H 0.454286 0.372844 0.663977 0.024 Uiso 0.2132(19) 1 calc R U P C 3
C26B C 0.5857(8) 0.3911(5) 0.6121(4) 0.0327(8) Uani 0.2132(19) 1 d D . P C 3
H26G H 0.586409 0.343964 0.593929 0.049 Uiso 0.2132(19) 1 calc R U P C 3
H26H H 0.533826 0.419825 0.572962 0.049 Uiso 0.2132(19) 1 calc R U P C 3
H26I H 0.667411 0.409734 0.626532 0.049 Uiso 0.2132(19) 1 calc R U P C 3
C27B C 0.6180(8) 0.3451(4) 0.7394(5) 0.0321(9) Uani 0.2132(19) 1 d D . P C 3
H27G H 0.616077 0.297868 0.720953 0.048 Uiso 0.2132(19) 1 calc R U P C 3
H27H H 0.700463 0.362396 0.753494 0.048 Uiso 0.2132(19) 1 calc R U P C 3
H27I H 0.588421 0.345596 0.782575 0.048 Uiso 0.2132(19) 1 calc R U P C 3
C28B C 0.2572(7) 0.4353(5) 0.4744(6) 0.0202(6) Uani 0.2132(19) 1 d D . P C 3
C29B C 0.3650(7) 0.4244(4) 0.4593(5) 0.0228(8) Uani 0.2132(19) 1 d D . P C 3
H29B H 0.430751 0.455043 0.476829 0.027 Uiso 0.2132(19) 1 calc R U P C 3
C30B C 0.3724(7) 0.3667(4) 0.4174(4) 0.0297(10) Uani 0.2132(19) 1 d D . P C 3
H30B H 0.444642 0.357561 0.405896 0.036 Uiso 0.2132(19) 1 calc R U P C 3
C31B C 0.2764(7) 0.3227(4) 0.3924(5) 0.0338(10) Uani 0.2132(19) 1 d D . P C 3
H31B H 0.283241 0.283618 0.363897 0.041 Uiso 0.2132(19) 1 calc R U P C 3
C32B C 0.1707(7) 0.3347(5) 0.4082(6) 0.0362(9) Uani 0.2132(19) 1 d D . P C 3
H32B H 0.105420 0.303810 0.390671 0.043 Uiso 0.2132(19) 1 calc R U P C 3
C33B C 0.1588(8) 0.3919(5) 0.4497(6) 0.0287(7) Uani 0.2132(19) 1 d D . P C 3
H33B H 0.086202 0.400891 0.460782 0.034 Uiso 0.2132(19) 1 calc R U P C 3
N3B N 0.4673(5) 0.3397(3) 0.9170(3) 0.0230(5) Uani 0.2132(19) 1 d D . P C 3
C34B C 0.4587(6) 0.3654(3) 0.9807(3) 0.0342(7) Uani 0.2132(19) 1 d D . P C 3
H34B H 0.404771 0.402256 0.979659 0.041 Uiso 0.2132(19) 1 calc R U P C 3
C35B C 0.5275(7) 0.3392(3) 1.0484(3) 0.0424(8) Uani 0.2132(19) 1 d D . P C 3
H35B H 0.520768 0.357711 1.093269 0.051 Uiso 0.2132(19) 1 calc R U P C 3
C36B C 0.6055(6) 0.2858(3) 1.0489(3) 0.0374(7) Uani 0.2132(19) 1 d D . P C 3
H36B H 0.653582 0.267141 1.094323 0.045 Uiso 0.2132(19) 1 calc R U P C 3
C37B C 0.6131(6) 0.2598(4) 0.9829(3) 0.0354(7) Uani 0.2132(19) 1 d D . P C 3
H37B H 0.666335 0.222873 0.982650 0.043 Uiso 0.2132(19) 1 calc R U P C 3
C38B C 0.5424(6) 0.2878(3) 0.9168(4) 0.0272(6) Uani 0.2132(19) 1 d D . P C 3
H38B H 0.547456 0.269991 0.871270 0.033 Uiso 0.2132(19) 1 calc R U P C 3
Cl3 Cl 0.79526(9) 0.53683(6) 0.93916(5) 0.04788(18) Uani 0.845(3) 1 d D . P D 1
Cl4 Cl 0.80292(9) 0.38886(6) 0.95816(7) 0.0529(2) Uani 0.845(3) 1 d D . P D 1
C39 C 0.7123(2) 0.46377(13) 0.9476(2) 0.0447(5) Uani 0.845(3) 1 d D . P D 1
H39A H 0.642130 0.459118 0.903161 0.054 Uiso 0.845(3) 1 calc R U P D 1
H39B H 0.682631 0.468946 0.990973 0.054 Uiso 0.845(3) 1 calc R U P D 1
Cl3A Cl 0.7661(10) 0.5166(6) 0.9358(5) 0.04788(18) Uani 0.070(2) 1 d D . P E 2
Cl4A Cl 0.7888(10) 0.3735(6) 0.9786(7) 0.0529(2) Uani 0.070(2) 1 d D . P E 2
C39A C 0.6948(17) 0.4472(7) 0.964(2) 0.0447(5) Uani 0.070(2) 1 d D . P E 2
H1 H 0.618033 0.437064 0.925893 0.054 Uiso 0.070(2) 1 calc R U P E 2
H2 H 0.676939 0.459128 1.010392 0.054 Uiso 0.070(2) 1 calc R U P E 2
Cl3B Cl 0.7674(9) 0.5514(5) 0.9444(5) 0.04788(18) Uani 0.085(3) 1 d D . P F 3
Cl4B Cl 0.7768(10) 0.3975(6) 0.9617(7) 0.0529(2) Uani 0.085(3) 1 d D . P F 3
C39B C 0.6919(16) 0.4746(5) 0.950(3) 0.0447(5) Uani 0.085(3) 1 d D . P F 3
H39C H 0.623340 0.470199 0.904792 0.054 Uiso 0.085(3) 1 calc R U P F 3
H39D H 0.658412 0.478766 0.992158 0.054 Uiso 0.085(3) 1 calc R U P F 3

loop_
_atom_site_aniso_label
_atom_site_aniso_U_11
_atom_site_aniso_U_22
_atom_site_aniso_U_33
_atom_site_aniso_U_23
_atom_site_aniso_U_13
_atom_site_aniso_U_12
Pd1 0.0146(2) 0.01440(13) 0.01615(6) 0.00379(7) 0.00322(9) 0.00222(10)
Cl1 0.0287(12) 0.0167(4) 0.0212(6) 0.0015(5) 0.0020(5) 0.0032(5)
Cl2 0.0194(6) 0.01498(12) 0.0228(6) 0.0025(2) 0.0007(9) 0.0025(3)
S1 0.0160(5) 0.0187(6) 0.0135(3) 0.0024(3) 0.0024(3) -0.0012(4)
O1 0.0223(7) 0.0221(8) 0.0203(12) 0.0067(8) 0.0002(7) 0.0031(7)
O2 0.0205(7) 0.026(3) 0.0180(15) 0.0003(17) 0.0065(7) -0.0060(10)
N1 0.0117(4) 0.0131(12) 0.0164(8) 0.0012(8) 0.0048(4) -0.0006(5)
C1 0.0116(4) 0.0106(6) 0.0155(5) -0.0002(5) 0.0045(4) 0.0006(4)
N2 0.0116(3) 0.0119(4) 0.0143(4) 0.0009(3) 0.0033(3) -0.0006(3)
C2 0.0122(7) 0.0090(13) 0.0137(5) -0.0002(6) 0.0035(4) 0.0032(7)
C3 0.0131(7) 0.0084(18) 0.0141(10) -0.0028(12) 0.0037(7) 0.0018(9)
C4 0.0128(4) 0.0185(10) 0.0180(11) 0.0027(7) 0.0050(6) -0.0024(6)
C5 0.0134(6) 0.0235(13) 0.0210(9) 0.0023(9) 0.0050(6) -0.0025(9)
C6 0.0186(8) 0.0361(16) 0.0276(13) 0.0051(10) 0.0103(8) -0.0041(10)
C7 0.0247(8) 0.0323(15) 0.0370(16) 0.0089(11) 0.0138(11) -0.0068(10)
C8 0.0233(7) 0.0229(12) 0.0332(16) 0.0035(10) 0.0059(11) -0.0097(8)
C9 0.0171(5) 0.0197(9) 0.0217(14) 0.0044(8) 0.0025(9) -0.0046(6)
C10 0.0166(10) 0.0264(14) 0.0231(7) -0.0037(10) 0.0078(6) -0.0005(11)
C11 0.0247(11) 0.025(2) 0.0352(10) -0.0016(16) 0.0085(7) 0.0058(17)
C12 0.0425(19) 0.044(2) 0.0309(10) -0.0106(14) 0.0171(12) -0.0027(15)
C13 0.0255(9) 0.0163(6) 0.0285(15) -0.0001(10) 0.0052(10) -0.0049(6)
C14 0.0382(13) 0.0266(11) 0.0314(19) -0.0048(16) -0.0001(14) -0.0064(9)
C15 0.0449(19) 0.0176(7) 0.049(2) -0.0018(12) 0.0052(14) -0.0012(9)
C16 0.0131(6) 0.0161(7) 0.0152(7) 0.0005(6) 0.0039(5) -0.0041(5)
C17 0.0189(11) 0.0166(7) 0.0213(7) -0.0010(5) 0.0055(9) -0.0054(8)
C18 0.0229(15) 0.0195(13) 0.0280(7) -0.0034(8) 0.0086(11) -0.0081(10)
C19 0.0189(12) 0.0281(15) 0.0332(8) -0.0043(12) 0.0064(9) -0.0112(10)
C20 0.0138(8) 0.0313(17) 0.0319(9) -0.0009(13) 0.0056(7) -0.0053(11)
C21 0.0136(5) 0.0215(13) 0.0198(8) 0.0021(11) 0.0045(4) -0.0028(8)
C22 0.0244(15) 0.0152(5) 0.0444(10) -0.0065(6) 0.0104(10) -0.0017(11)
C23 0.047(3) 0.0309(9) 0.0374(12) -0.0048(8) -0.0035(18) 0.010(2)
C24 0.046(2) 0.0214(9) 0.0560(13) 0.0026(8) 0.0325(17) 0.0104(17)
C25 0.0135(7) 0.0205(13) 0.0266(10) 0.0024(11) 0.0071(7) 0.0009(11)
C26 0.0263(10) 0.039(2) 0.0378(13) -0.0018(14) 0.0171(9) -0.0002(16)
C27 0.0239(9) 0.033(2) 0.0386(16) 0.0114(16) 0.0074(11) 0.0086(18)
C28 0.0250(13) 0.0224(12) 0.0149(6) 0.0016(7) 0.0085(8) -0.0007(9)
C29 0.0229(18) 0.0250(16) 0.0226(10) 0.0016(10) 0.0099(12) -0.0018(13)
C30 0.031(2) 0.0350(17) 0.0259(11) -0.0016(11) 0.0134(16) 0.0042(16)
C31 0.040(3) 0.0356(15) 0.0284(9) -0.0104(9) 0.0137(16) -0.0017(17)
C32 0.041(2) 0.0362(12) 0.0342(10) -0.0143(9) 0.0153(15) -0.0120(15)
C33 0.0316(17) 0.0319(10) 0.0253(9) -0.0090(8) 0.0124(10) -0.0075(11)
N3 0.0251(14) 0.0211(6) 0.0197(6) 0.0043(4) 0.0019(7) 0.0043(9)
C34 0.0477(19) 0.0330(11) 0.0224(8) 0.0070(8) 0.0111(13) 0.0104(14)
C35 0.062(2) 0.0433(13) 0.0222(9) 0.0085(9) 0.0126(14) 0.0101(15)
C36 0.0487(19) 0.0364(11) 0.0215(8) 0.0105(8) 0.0019(12) 0.0009(13)
C37 0.0333(17) 0.0376(9) 0.0296(12) 0.0127(9) 0.0006(10) 0.0073(12)
C38 0.0242(11) 0.0315(8) 0.0248(12) 0.0092(9) 0.0056(9) 0.0055(8)
Pd1A 0.0146(2) 0.01440(13) 0.01615(6) 0.00379(7) 0.00322(9) 0.00222(10)
Cl1A 0.0287(12) 0.0167(4) 0.0212(6) 0.0015(5) 0.0020(5) 0.0032(5)
Cl2A 0.0194(6) 0.01498(12) 0.0228(6) 0.0025(2) 0.0007(9) 0.0025(3)
S1A 0.0160(5) 0.0187(6) 0.0135(3) 0.0024(3) 0.0024(3) -0.0012(4)
O1A 0.0223(7) 0.0221(8) 0.0203(12) 0.0067(8) 0.0002(7) 0.0031(7)
O2A 0.0205(7) 0.026(3) 0.0180(15) 0.0003(17) 0.0065(7) -0.0060(10)
N1A 0.0117(4) 0.0131(12) 0.0164(8) 0.0012(8) 0.0048(4) -0.0006(5)
C1A 0.0116(4) 0.0106(6) 0.0155(5) -0.0002(5) 0.0045(4) 0.0006(4)
N2A 0.0116(3) 0.0119(4) 0.0143(4) 0.0009(3) 0.0033(3) -0.0006(3)
C2A 0.0122(7) 0.0090(13) 0.0137(5) -0.0002(6) 0.0035(4) 0.0032(7)
C3A 0.0131(7) 0.0084(18) 0.0141(10) -0.0028(12) 0.0037(7) 0.0018(9)
C4A 0.0128(4) 0.0185(10) 0.0180(11) 0.0027(7) 0.0050(6) -0.0024(6)
C5A 0.0134(6) 0.0235(13) 0.0210(9) 0.0023(9) 0.0050(6) -0.0025(9)
C6A 0.0186(8) 0.0361(16) 0.0276(13) 0.0051(10) 0.0103(8) -0.0041(10)
C7A 0.0247(8) 0.0323(15) 0.0370(16) 0.0089(11) 0.0138(11) -0.0068(10)
C8A 0.0233(7) 0.0229(12) 0.0332(16) 0.0035(10) 0.0059(11) -0.0097(8)
C9A 0.0171(5) 0.0197(9) 0.0217(14) 0.0044(8) 0.0025(9) -0.0046(6)
C10A 0.0166(10) 0.0264(14) 0.0231(7) -0.0037(10) 0.0078(6) -0.0005(11)
C11A 0.0247(11) 0.025(2) 0.0352(10) -0.0016(16) 0.0085(7) 0.0058(17)
C12A 0.0425(19) 0.044(2) 0.0309(10) -0.0106(14) 0.0171(12) -0.0027(15)
C13A 0.0255(9) 0.0163(6) 0.0285(15) -0.0001(10) 0.0052(10) -0.0049(6)
C14A 0.0382(13) 0.0266(11) 0.0314(19) -0.0048(16) -0.0001(14) -0.0064(9)
C15A 0.0449(19) 0.0176(7) 0.049(2) -0.0018(12) 0.0052(14) -0.0012(9)
C16A 0.0131(6) 0.0161(7) 0.0152(7) 0.0005(6) 0.0039(5) -0.0041(5)
C17A 0.0189(11) 0.0166(7) 0.0213(7) -0.0010(5) 0.0055(9) -0.0054(8)
C18A 0.0229(15) 0.0195(13) 0.0280(7) -0.0034(8) 0.0086(11) -0.0081(10)
C19A 0.0189(12) 0.0281(15) 0.0332(8) -0.0043(12) 0.0064(9) -0.0112(10)
C20A 0.0138(8) 0.0313(17) 0.0319(9) -0.0009(13) 0.0056(7) -0.0053(11)
C21A 0.0136(5) 0.0215(13) 0.0198(8) 0.0021(11) 0.0045(4) -0.0028(8)
C22A 0.0244(15) 0.0152(5) 0.0444(10) -0.0065(6) 0.0104(10) -0.0017(11)
C23A 0.047(3) 0.0309(9) 0.0374(12) -0.0048(8) -0.0035(18) 0.010(2)
C24A 0.046(2) 0.0214(9) 0.0560(13) 0.0026(8) 0.0325(17) 0.0104(17)
C25A 0.0135(7) 0.0205(13) 0.0266(10) 0.0024(11) 0.0071(7) 0.0009(11)
C26A 0.0263(10) 0.039(2) 0.0378(13) -0.0018(14) 0.0171(9) -0.0002(16)
C27A 0.0239(9) 0.033(2) 0.0386(16) 0.0114(16) 0.0074(11) 0.0086(18)
C28A 0.0250(13) 0.0224(12) 0.0149(6) 0.0016(7) 0.0085(8) -0.0007(9)
C29A 0.0229(18) 0.0250(16) 0.0226(10) 0.0016(10) 0.0099(12) -0.0018(13)
C30A 0.031(2) 0.0350(17) 0.0259(11) -0.0016(11) 0.0134(16) 0.0042(16)
C31A 0.040(3) 0.0356(15) 0.0284(9) -0.0104(9) 0.0137(16) -0.0017(17)
C32A 0.041(2) 0.0362(12) 0.0342(10) -0.0143(9) 0.0153(15) -0.0120(15)
C33A 0.0316(17) 0.0319(10) 0.0253(9) -0.0090(8) 0.0124(10) -0.0075(11)
N3A 0.0251(14) 0.0211(6) 0.0197(6) 0.0043(4) 0.0019(7) 0.0043(9)
C34A 0.0477(19) 0.0330(11) 0.0224(8) 0.0070(8) 0.0111(13) 0.0104(14)
C35A 0.062(2) 0.0433(13) 0.0222(9) 0.0085(9) 0.0126(14) 0.0101(15)
C36A 0.0487(19) 0.0364(11) 0.0215(8) 0.0105(8) 0.0019(12) 0.0009(13)
C37A 0.0333(17) 0.0376(9) 0.0296(12) 0.0127(9) 0.0006(10) 0.0073(12)
C38A 0.0242(11) 0.0315(8) 0.0248(12) 0.0092(9) 0.0056(9) 0.0055(8)
Pd1B 0.0146(2) 0.01440(13) 0.01615(6) 0.00379(7) 0.00322(9) 0.00222(10)
Cl1B 0.0287(12) 0.0167(4) 0.0212(6) 0.0015(5) 0.0020(5) 0.0032(5)
Cl2B 0.0194(6) 0.01498(12) 0.0228(6) 0.0025(2) 0.0007(9) 0.0025(3)
S1B 0.0160(5) 0.0187(6) 0.0135(3) 0.0024(3) 0.0024(3) -0.0012(4)
O1B 0.0223(7) 0.0221(8) 0.0203(12) 0.0067(8) 0.0002(7) 0.0031(7)
O2B 0.0205(7) 0.026(3) 0.0180(15) 0.0003(17) 0.0065(7) -0.0060(10)
N1B 0.0117(4) 0.0131(12) 0.0164(8) 0.0012(8) 0.0048(4) -0.0006(5)
C1B 0.0116(4) 0.0106(6) 0.0155(5) -0.0002(5) 0.0045(4) 0.0006(4)
N2B 0.0116(3) 0.0119(4) 0.0143(4) 0.0009(3) 0.0033(3) -0.0006(3)
C2B 0.0122(7) 0.0090(13) 0.0137(5) -0.0002(6) 0.0035(4) 0.0032(7)
C3B 0.0131(7) 0.0084(18) 0.0141(10) -0.0028(12) 0.0037(7) 0.0018(9)
C4B 0.0128(4) 0.0185(10) 0.0180(11) 0.0027(7) 0.0050(6) -0.0024(6)
C5B 0.0134(6) 0.0235(13) 0.0210(9) 0.0023(9) 0.0050(6) -0.0025(9)
C6B 0.0186(8) 0.0361(16) 0.0276(13) 0.0051(10) 0.0103(8) -0.0041(10)
C7B 0.0247(8) 0.0323(15) 0.0370(16) 0.0089(11) 0.0138(11) -0.0068(10)
C8B 0.0233(7) 0.0229(12) 0.0332(16) 0.0035(10) 0.0059(11) -0.0097(8)
C9B 0.0171(5) 0.0197(9) 0.0217(14) 0.0044(8) 0.0025(9) -0.0046(6)
C10B 0.0166(10) 0.0264(14) 0.0231(7) -0.0037(10) 0.0078(6) -0.0005(11)
C11B 0.0247(11) 0.025(2) 0.0352(10) -0.0016(16) 0.0085(7) 0.0058(17)
C12B 0.0425(19) 0.044(2) 0.0309(10) -0.0106(14) 0.0171(12) -0.0027(15)
C13B 0.0255(9) 0.0163(6) 0.0285(15) -0.0001(10) 0.0052(10) -0.0049(6)
C14B 0.0382(13) 0.0266(11) 0.0314(19) -0.0048(16) -0.0001(14) -0.0064(9)
C15B 0.0449(19) 0.0176(7) 0.049(2) -0.0018(12) 0.0052(14) -0.0012(9)
C16B 0.0131(6) 0.0161(7) 0.0152(7) 0.0005(6) 0.0039(5) -0.0041(5)
C17B 0.0189(11) 0.0166(7) 0.0213(7) -0.0010(5) 0.0055(9) -0.0054(8)
C18B 0.0229(15) 0.0195(13) 0.0280(7) -0.0034(8) 0.0086(11) -0.0081(10)
C19B 0.0189(12) 0.0281(15) 0.0332(8) -0.0043(12) 0.0064(9) -0.0112(10)
C20B 0.0138(8) 0.0313(17) 0.0319(9) -0.0009(13) 0.0056(7) -0.0053(11)
C21B 0.0136(5) 0.0215(13) 0.0198(8) 0.0021(11) 0.0045(4) -0.0028(8)
C22B 0.0244(15) 0.0152(5) 0.0444(10) -0.0065(6) 0.0104(10) -0.0017(11)
C23B 0.047(3) 0.0309(9) 0.0374(12) -0.0048(8) -0.0035(18) 0.010(2)
C24B 0.046(2) 0.0214(9) 0.0560(13) 0.0026(8) 0.0325(17) 0.0104(17)
C25B 0.0135(7) 0.0205(13) 0.0266(10) 0.0024(11) 0.0071(7) 0.0009(11)
C26B 0.0263(10) 0.039(2) 0.0378(13) -0.0018(14) 0.0171(9) -0.0002(16)
C27B 0.0239(9) 0.033(2) 0.0386(16) 0.0114(16) 0.0074(11) 0.0086(18)
C28B 0.0250(13) 0.0224(12) 0.0149(6) 0.0016(7) 0.0085(8) -0.0007(9)
C29B 0.0229(18) 0.0250(16) 0.0226(10) 0.0016(10) 0.0099(12) -0.0018(13)
C30B 0.031(2) 0.0350(17) 0.0259(11) -0.0016(11) 0.0134(16) 0.0042(16)
C31B 0.040(3) 0.0356(15) 0.0284(9) -0.0104(9) 0.0137(16) -0.0017(17)
C32B 0.041(2) 0.0362(12) 0.0342(10) -0.0143(9) 0.0153(15) -0.0120(15)
C33B 0.0316(17) 0.0319(10) 0.0253(9) -0.0090(8) 0.0124(10) -0.0075(11)
N3B 0.0251(14) 0.0211(6) 0.0197(6) 0.0043(4) 0.0019(7) 0.0043(9)
C34B 0.0477(19) 0.0330(11) 0.0224(8) 0.0070(8) 0.0111(13) 0.0104(14)
C35B 0.062(2) 0.0433(13) 0.0222(9) 0.0085(9) 0.0126(14) 0.0101(15)
C36B 0.0487(19) 0.0364(11) 0.0215(8) 0.0105(8) 0.0019(12) 0.0009(13)
C37B 0.0333(17) 0.0376(9) 0.0296(12) 0.0127(9) 0.0006(10) 0.0073(12)
C38B 0.0242(11) 0.0315(8) 0.0248(12) 0.0092(9) 0.0056(9) 0.0055(8)
Cl3 0.0551(5) 0.0548(5) 0.0363(3) 0.0087(3) 0.0175(3) 0.0015(3)
Cl4 0.0479(5) 0.0580(4) 0.0555(4) -0.0043(3) 0.0195(3) 0.0116(3)
C39 0.0292(10) 0.0574(13) 0.0517(14) -0.0062(12) 0.0186(10) 0.0035(9)
Cl3A 0.0551(5) 0.0548(5) 0.0363(3) 0.0087(3) 0.0175(3) 0.0015(3)
Cl4A 0.0479(5) 0.0580(4) 0.0555(4) -0.0043(3) 0.0195(3) 0.0116(3)
C39A 0.0292(10) 0.0574(13) 0.0517(14) -0.0062(12) 0.0186(10) 0.0035(9)
Cl3B 0.0551(5) 0.0548(5) 0.0363(3) 0.0087(3) 0.0175(3) 0.0015(3)
Cl4B 0.0479(5) 0.0580(4) 0.0555(4) -0.0043(3) 0.0195(3) 0.0116(3)
C39B 0.0292(10) 0.0574(13) 0.0517(14) -0.0062(12) 0.0186(10) 0.0035(9)

loop_
_atom_type_symbol
_atom_type_description
_atom_type_scat_dispersion_real
_atom_type_scat_dispersion_imag
_atom_type_scat_source
C C 0.0033 0.0016 'International Tables Vol C Tables 4.2.6.8 and 6.1.1.4'
H H 0.0000 0.0000 'International Tables Vol C Tables 4.2.6.8 and 6.1.1.4'
Cl Cl 0.1484 0.1585 'International Tables Vol C Tables 4.2.6.8 and 6.1.1.4'
N N 0.0061 0.0033 'International Tables Vol C Tables 4.2.6.8 and 6.1.1.4'
O O 0.0106 0.0060 'International Tables Vol C Tables 4.2.6.8 and 6.1.1.4'
Pd Pd -0.9988 1.0072 'International Tables Vol C Tables 4.2.6.8 and 6.1.1.4'
S S 0.1246 0.1234 'International Tables Vol C Tables 4.2.6.8 and 6.1.1.4'

loop_
_exptl_crystal_face_index_h
_exptl_crystal_face_index_k
_exptl_crystal_face_index_l
_exptl_crystal_face_perp_dist
1 1 -1 0.1834
-1 -1 1 0.3049
-2 -1 1 0.2690
2 1 -1 0.2769
0 0 1 0.3663
0 0 -1 0.3610
-1 2 -2 0.2833
-1 2 2 0.3649
1 -2 -1 0.2983
1 -2 1 0.3398
0 1 2 0.3591
0 -1 -2 0.3538
1 -1 -1 0.2838
-1 1 1 0.3756
2 0 1 0.3993
-2 1 1 0.3538
0 1 1 0.3307
2 -1 -2 0.2620
-2 1 2 0.3342
0 -1 -1 0.3239
1 2 2 0.3780
-1 0 0 0.3058
0 -2 -1 0.3330
0 2 1 0.3424
1 2 -2 0.2146
-1 -2 2 0.3137
0 1 -1 0.2333
0 -1 1 0.2508
0 -1 0 0.3474
1 2 0 0.2847
1 -1 -2 0.3031
2 1 -2 0.1986
1 0 2 0.4111
1 -5 -3 0.3110
0 -5 3 0.2740
2 -5 0 0.3269

loop_
_geom_angle_atom_site_label_1
_geom_angle_atom_site_label_2
_geom_angle_atom_site_label_3
_geom_angle
_geom_angle_site_symmetry_1
_geom_angle_site_symmetry_3
_geom_angle_publ_flag
Cl1 Pd1 Cl2 174.4(4) . . ?
C1 Pd1 Cl1 95.2(3) . . ?
C1 Pd1 Cl2 85.2(3) . . ?
C1 Pd1 N3 172.2(3) . . ?
N3 Pd1 Cl1 89.1(2) . . ?
N3 Pd1 Cl2 91.16(18) . . ?
O1 S1 C2 105.1(7) . . ?
O1 S1 C28 108.3(7) . . ?
O2 S1 O1 121.1(7) . . ?
O2 S1 C2 108.7(4) . . ?
O2 S1 C28 109.3(3) . . ?
C2 S1 C28 102.8(4) . . ?
C1 N1 C3 111.6(4) . . ?
C1 N1 C4 125.5(5) . . ?
C3 N1 C4 122.9(5) . . ?
N1 C1 Pd1 124.3(4) . . ?
N2 C1 Pd1 129.9(4) . . ?
N2 C1 N1 105.1(3) . . ?
C1 N2 C2 109.4(3) . . ?
C1 N2 C16 121.9(5) . . ?
C2 N2 C16 125.2(5) . . ?
N2 C2 S1 128.3(4) . . ?
C3 C2 S1 123.6(4) . . ?
C3 C2 N2 107.8(4) . . ?
N1 C3 H3 127.0 . . ?
C2 C3 N1 106.1(4) . . ?
C2 C3 H3 127.0 . . ?
C5 C4 N1 117.5(4) . . ?
C9 C4 N1 118.6(4) . . ?
C9 C4 C5 123.8(3) . . ?
C4 C5 C10 121.1(3) . . ?
C6 C5 C4 116.7(3) . . ?
C6 C5 C10 121.4(3) . . ?
C5 C6 H6 119.6 . . ?
C7 C6 C5 120.8(3) . . ?
C7 C6 H6 119.6 . . ?
C6 C7 H7 119.5 . . ?
C6 C7 C8 121.1(3) . . ?
C8 C7 H7 119.5 . . ?
C7 C8 H8 119.3 . . ?
C7 C8 C9 121.3(3) . . ?
C9 C8 H8 119.3 . . ?
C4 C9 C8 116.2(3) . . ?
C4 C9 C13 123.4(3) . . ?
C8 C9 C13 120.3(3) . . ?
C5 C10 H10 107.5 . . ?
C5 C10 C11 110.3(3) . . ?
C5 C10 C12 113.5(3) . . ?
C11 C10 H10 107.5 . . ?
C12 C10 H10 107.5 . . ?
C12 C10 C11 110.3(5) . . ?
C10 C11 H11A 109.5 . . ?
C10 C11 H11B 109.5 . . ?
C10 C11 H11C 109.5 . . ?
H11A C11 H11B 109.5 . . ?
H11A C11 H11C 109.5 . . ?
H11B C11 H11C 109.5 . . ?
C10 C12 H12A 109.5 . . ?
C10 C12 H12B 109.5 . . ?
C10 C12 H12C 109.5 . . ?
H12A C12 H12B 109.5 . . ?
H12A C12 H12C 109.5 . . ?
H12B C12 H12C 109.5 . . ?
C9 C13 H13 108.4 . . ?
C9 C13 C14 110.2(3) . . ?
C9 C13 C15 112.4(3) . . ?
C14 C13 H13 108.4 . . ?
C15 C13 H13 108.4 . . ?
C15 C13 C14 109.1(4) . . ?
C13 C14 H14A 109.5 . . ?
C13 C14 H14B 109.5 . . ?
C13 C14 H14C 109.5 . . ?
H14A C14 H14B 109.5 . . ?
H14A C14 H14C 109.5 . . ?
H14B C14 H14C 109.5 . . ?
C13 C15 H15A 109.5 . . ?
C13 C15 H15B 109.5 . . ?
C13 C15 H15C 109.5 . . ?
H15A C15 H15B 109.5 . . ?
H15A C15 H15C 109.5 . . ?
H15B C15 H15C 109.5 . . ?
C17 C16 N2 117.9(5) . . ?
C21 C16 N2 118.6(5) . . ?
C21 C16 C17 123.5(4) . . ?
C16 C17 C18 117.4(3) . . ?
C16 C17 C22 124.4(4) . . ?
C18 C17 C22 118.2(4) . . ?
C17 C18 H18 119.8 . . ?
C19 C18 C17 120.4(3) . . ?
C19 C18 H18 119.8 . . ?
C18 C19 H19 119.5 . . ?
C20 C19 C18 121.0(4) . . ?
C20 C19 H19 119.5 . . ?
C19 C20 H20 119.3 . . ?
C19 C20 C21 121.5(4) . . ?
C21 C20 H20 119.3 . . ?
C16 C21 C20 116.3(4) . . ?
C16 C21 C25 123.1(4) . . ?
C20 C21 C25 120.6(4) . . ?
C17 C22 H22 107.4 . . ?
C17 C22 C23 111.4(4) . . ?
C17 C22 C24 113.5(4) . . ?
C23 C22 H22 107.4 . . ?
C24 C22 H22 107.4 . . ?
C24 C22 C23 109.4(5) . . ?
C22 C23 H23A 109.5 . . ?
C22 C23 H23B 109.5 . . ?
C22 C23 H23C 109.5 . . ?
H23A C23 H23B 109.5 . . ?
H23A C23 H23C 109.5 . . ?
H23B C23 H23C 109.5 . . ?
C22 C24 H24A 109.5 . . ?
C22 C24 H24B 109.5 . . ?
C22 C24 H24C 109.5 . . ?
H24A C24 H24B 109.5 . . ?
H24A C24 H24C 109.5 . . ?
H24B C24 H24C 109.5 . . ?
C21 C25 H25 108.1 . . ?
C21 C25 C26 111.2(6) . . ?
C21 C25 C27 110.7(5) . . ?
C26 C25 H25 108.1 . . ?
C27 C25 H25 108.1 . . ?
C27 C25 C26 110.6(6) . . ?
C25 C26 H26A 109.5 . . ?
C25 C26 H26B 109.5 . . ?
C25 C26 H26C 109.5 . . ?
H26A C26 H26B 109.5 . . ?
H26A C26 H26C 109.5 . . ?
H26B C26 H26C 109.5 . . ?
C25 C27 H27A 109.5 . . ?
C25 C27 H27B 109.5 . . ?
C25 C27 H27C 109.5 . . ?
H27A C27 H27B 109.5 . . ?
H27A C27 H27C 109.5 . . ?
H27B C27 H27C 109.5 . . ?
C29 C28 S1 119.2(3) . . ?
C33 C28 S1 119.0(3) . . ?
C33 C28 C29 121.8(3) . . ?
C28 C29 H29 120.9 . . ?
C28 C29 C30 118.3(2) . . ?
C30 C29 H29 120.9 . . ?
C29 C30 H30 119.7 . . ?
C31 C30 C29 120.6(3) . . ?
C31 C30 H30 119.7 . . ?
C30 C31 H31 119.7 . . ?
C30 C31 C32 120.5(3) . . ?
C32 C31 H31 119.7 . . ?
C31 C32 H32 119.8 . . ?
C31 C32 C33 120.4(3) . . ?
C33 C32 H32 119.8 . . ?
C28 C33 C32 118.5(3) . . ?
C28 C33 H33 120.8 . . ?
C32 C33 H33 120.8 . . ?
C34 N3 Pd1 119.0(2) . . ?
C38 N3 Pd1 123.2(2) . . ?
C38 N3 C34 117.6(3) . . ?
N3 C34 H34 118.5 . . ?
N3 C34 C35 123.0(3) . . ?
C35 C34 H34 118.5 . . ?
C34 C35 H35 120.6 . . ?
C36 C35 C34 118.7(3) . . ?
C36 C35 H35 120.6 . . ?
C35 C36 H36 120.6 . . ?
C37 C36 C35 118.8(3) . . ?
C37 C36 H36 120.6 . . ?
C36 C37 H37 120.5 . . ?
C36 C37 C38 119.1(3) . . ?
C38 C37 H37 120.5 . . ?
N3 C38 C37 122.7(3) . . ?
N3 C38 H38 118.6 . . ?
C37 C38 H38 118.6 . . ?
Cl1A Pd1A Cl2A 173.2(6) . . ?
C1A Pd1A Cl1A 94.1(5) . . ?
C1A Pd1A Cl2A 86.4(4) . . ?
C1A Pd1A N3A 175.5(5) . . ?
N3A Pd1A Cl1A 90.4(4) . . ?
N3A Pd1A Cl2A 89.2(3) . . ?
O1A S1A C2A 104.5(10) . . ?
O1A S1A C28A 107.6(10) . . ?
O2A S1A O1A 119.7(11) . . ?
O2A S1A C2A 107.9(8) . . ?
O2A S1A C28A 108.7(7) . . ?
C2A S1A C28A 107.9(5) . . ?
C1A N1A C3A 111.9(6) . . ?
C1A N1A C4A 125.0(7) . . ?
C3A N1A C4A 122.8(7) . . ?
N1A C1A Pd1A 123.9(6) . . ?
N2A C1A Pd1A 131.2(6) . . ?
N2A C1A N1A 104.8(5) . . ?
C1A N2A C2A 109.6(5) . . ?
C1A N2A C16A 122.8(8) . . ?
C2A N2A C16A 125.0(7) . . ?
N2A C2A S1A 125.9(7) . . ?
C3A C2A S1A 121.8(6) . . ?
C3A C2A N2A 107.8(6) . . ?
N1A C3A H3A 127.1 . . ?
C2A C3A N1A 105.9(6) . . ?
C2A C3A H3A 127.1 . . ?
C5A C4A N1A 116.8(6) . . ?
C9A C4A N1A 118.7(6) . . ?
C9A C4A C5A 124.4(4) . . ?
C4A C5A C10A 121.9(4) . . ?
C6A C5A C4A 116.2(4) . . ?
C6A C5A C10A 121.4(4) . . ?
C5A C6A H6A 119.3 . . ?
C7A C6A C5A 121.3(5) . . ?
C7A C6A H6A 119.3 . . ?
C6A C7A H7A 119.8 . . ?
C8A C7A C6A 120.5(5) . . ?
C8A C7A H7A 119.8 . . ?
C7A C8A H8A 118.9 . . ?
C7A C8A C9A 122.1(4) . . ?
C9A C8A H8A 118.9 . . ?
C4A C9A C8A 115.5(4) . . ?
C4A C9A C13A 123.9(4) . . ?
C8A C9A C13A 120.3(5) . . ?
C5A C10A H10A 107.3 . . ?
C5A C10A C11A 111.0(5) . . ?
C5A C10A C12A 113.5(5) . . ?
C11A C10A H10A 107.3 . . ?
C12A C10A H10A 107.3 . . ?
C12A C10A C11A 110.0(7) . . ?
C10A C11A H11D 109.5 . . ?
C10A C11A H11E 109.5 . . ?
C10A C11A H11F 109.5 . . ?
H11D C11A H11E 109.5 . . ?
H11D C11A H11F 109.5 . . ?
H11E C11A H11F 109.5 . . ?
C10A C12A H12D 109.5 . . ?
C10A C12A H12E 109.5 . . ?
C10A C12A H12F 109.5 . . ?
H12D C12A H12E 109.5 . . ?
H12D C12A H12F 109.5 . . ?
H12E C12A H12F 109.5 . . ?
C9A C13A H13A 107.7 . . ?
C9A C13A C14A 111.4(5) . . ?
C9A C13A C15A 112.9(5) . . ?
C14A C13A H13A 107.7 . . ?
C15A C13A H13A 107.7 . . ?
C15A C13A C14A 109.2(7) . . ?
C13A C14A H14D 109.5 . . ?
C13A C14A H14E 109.5 . . ?
C13A C14A H14F 109.5 . . ?
H14D C14A H14E 109.5 . . ?
H14D C14A H14F 109.5 . . ?
H14E C14A H14F 109.5 . . ?
C13A C15A H15D 109.5 . . ?
C13A C15A H15E 109.5 . . ?
C13A C15A H15F 109.5 . . ?
H15D C15A H15E 109.5 . . ?
H15D C15A H15F 109.5 . . ?
H15E C15A H15F 109.5 . . ?
C17A C16A N2A 115.4(7) . . ?
C21A C16A N2A 121.0(7) . . ?
C21A C16A C17A 123.4(5) . . ?
C16A C17A C18A 116.3(5) . . ?
C16A C17A C22A 124.2(6) . . ?
C18A C17A C22A 119.5(6) . . ?
C17A C18A H18A 119.0 . . ?
C19A C18A C17A 122.0(5) . . ?
C19A C18A H18A 119.0 . . ?
C18A C19A H19A 120.0 . . ?
C20A C19A C18A 120.0(6) . . ?
C20A C19A H19A 120.0 . . ?
C19A C20A H20A 119.3 . . ?
C19A C20A C21A 121.5(6) . . ?
C21A C20A H20A 119.3 . . ?
C16A C21A C20A 116.8(5) . . ?
C16A C21A C25A 125.2(7) . . ?
C20A C21A C25A 117.9(6) . . ?
C17A C22A H22A 108.1 . . ?
C17A C22A C23A 111.2(7) . . ?
C17A C22A C24A 110.9(6) . . ?
C23A C22A H22A 108.1 . . ?
C24A C22A H22A 108.1 . . ?
C24A C22A C23A 110.3(8) . . ?
C22A C23A H23D 109.5 . . ?
C22A C23A H23E 109.5 . . ?
C22A C23A H23F 109.5 . . ?
H23D C23A H23E 109.5 . . ?
H23D C23A H23F 109.5 . . ?
H23E C23A H23F 109.5 . . ?
C22A C24A H24D 109.5 . . ?
C22A C24A H24E 109.5 . . ?
C22A C24A H24F 109.5 . . ?
H24D C24A H24E 109.5 . . ?
H24D C24A H24F 109.5 . . ?
H24E C24A H24F 109.5 . . ?
C21A C25A H25A 108.7 . . ?
C21A C25A C26A 109.3(9) . . ?
C21A C25A C27A 111.1(8) . . ?
C26A C25A H25A 108.7 . . ?
C27A C25A H25A 108.7 . . ?
C27A C25A C26A 110.1(10) . . ?
C25A C26A H26D 109.5 . . ?
C25A C26A H26E 109.5 . . ?
C25A C26A H26F 109.5 . . ?
H26D C26A H26E 109.5 . . ?
H26D C26A H26F 109.5 . . ?
H26E C26A H26F 109.5 . . ?
C25A C27A H27D 109.5 . . ?
C25A C27A H27E 109.5 . . ?
C25A C27A H27F 109.5 . . ?
H27D C27A H27E 109.5 . . ?
H27D C27A H27F 109.5 . . ?
H27E C27A H27F 109.5 . . ?
C29A C28A S1A 119.5(5) . . ?
C33A C28A S1A 119.3(5) . . ?
C33A C28A C29A 121.0(5) . . ?
C28A C29A H29A 120.3 . . ?
C28A C29A C30A 119.4(6) . . ?
C30A C29A H29A 120.3 . . ?
C29A C30A H30A 120.0 . . ?
C31A C30A C29A 119.9(6) . . ?
C31A C30A H30A 120.0 . . ?
C30A C31A H31A 119.9 . . ?
C32A C31A C30A 120.2(6) . . ?
C32A C31A H31A 119.9 . . ?
C31A C32A H32A 119.4 . . ?
C31A C32A C33A 121.1(6) . . ?
C33A C32A H32A 119.4 . . ?
C28A C33A C32A 118.3(6) . . ?
C28A C33A H33A 120.8 . . ?
C32A C33A H33A 120.8 . . ?
C34A N3A Pd1A 117.8(4) . . ?
C34A N3A C38A 120.4(5) . . ?
C38A N3A Pd1A 121.6(4) . . ?
N3A C34A H34A 119.5 . . ?
N3A C34A C35A 121.1(5) . . ?
C35A C34A H34A 119.5 . . ?
C34A C35A H35A 120.7 . . ?
C36A C35A C34A 118.6(5) . . ?
C36A C35A H35A 120.7 . . ?
C35A C36A H36A 119.9 . . ?
C35A C36A C37A 120.3(5) . . ?
C37A C36A H36A 119.9 . . ?
C36A C37A H37A 120.8 . . ?
C36A C37A C38A 118.4(5) . . ?
C38A C37A H37A 120.8 . . ?
N3A C38A C37A 121.2(5) . . ?
N3A C38A H38A 119.4 . . ?
C37A C38A H38A 119.4 . . ?
Cl1B Pd1B Cl2B 178.1(5) . . ?
C1B Pd1B Cl1B 90.5(5) . . ?
C1B Pd1B Cl2B 88.3(5) . . ?
C1B Pd1B N3B 178.6(4) . . ?
N3B Pd1B Cl1B 89.1(3) . . ?
N3B Pd1B Cl2B 92.1(3) . . ?
O1B S1B C2B 104.1(11) . . ?
O1B S1B C28B 107.1(11) . . ?
O2B S1B O1B 118.8(12) . . ?
O2B S1B C2B 111.8(7) . . ?
O2B S1B C28B 109.7(6) . . ?
C2B S1B C28B 104.3(7) . . ?
C1B N1B C3B 108.6(6) . . ?
C1B N1B C4B 122.6(8) . . ?
C3B N1B C4B 128.7(7) . . ?
N1B C1B Pd1B 124.5(6) . . ?
N2B C1B Pd1B 126.0(7) . . ?
N2B C1B N1B 106.9(5) . . ?
C1B N2B C2B 109.6(6) . . ?
C1B N2B C16B 121.7(8) . . ?
C2B N2B C16B 126.1(7) . . ?
N2B C2B S1B 125.9(7) . . ?
C3B C2B S1B 128.3(7) . . ?
C3B C2B N2B 105.8(6) . . ?
N1B C3B H3B 125.4 . . ?
C2B C3B N1B 109.1(7) . . ?
C2B C3B H3B 125.4 . . ?
C5B C4B N1B 116.6(5) . . ?
C9B C4B N1B 118.3(6) . . ?
C9B C4B C5B 124.9(4) . . ?
C4B C5B C6B 115.4(4) . . ?
C4B C5B C10B 122.0(4) . . ?
C6B C5B C10B 122.1(5) . . ?
C5B C6B H6B 119.2 . . ?
C7B C6B C5B 121.6(5) . . ?
C7B C6B H6B 119.2 . . ?
C6B C7B H7B 119.4 . . ?
C8B C7B C6B 121.2(5) . . ?
C8B C7B H7B 119.4 . . ?
C7B C8B H8B 119.5 . . ?
C7B C8B C9B 121.0(5) . . ?
C9B C8B H8B 119.5 . . ?
C4B C9B C8B 116.0(4) . . ?
C4B C9B C13B 123.2(4) . . ?
C8B C9B C13B 120.4(5) . . ?
C5B C10B H10B 107.9 . . ?
C5B C10B C11B 109.7(5) . . ?
C5B C10B C12B 113.5(5) . . ?
C11B C10B H10B 107.9 . . ?
C12B C10B H10B 107.9 . . ?
C12B C10B C11B 109.8(7) . . ?
C10B C11B H11G 109.5 . . ?
C10B C11B H11H 109.5 . . ?
C10B C11B H11I 109.5 . . ?
H11G C11B H11H 109.5 . . ?
H11G C11B H11I 109.5 . . ?
H11H C11B H11I 109.5 . . ?
C10B C12B H12G 109.5 . . ?
C10B C12B H12H 109.5 . . ?
C10B C12B H12I 109.5 . . ?
H12G C12B H12H 109.5 . . ?
H12G C12B H12I 109.5 . . ?
H12H C12B H12I 109.5 . . ?
C9B C13B H13B 107.8 . . ?
C9B C13B C14B 111.4(5) . . ?
C9B C13B C15B 112.5(5) . . ?
C14B C13B H13B 107.8 . . ?
C15B C13B H13B 107.8 . . ?
C15B C13B C14B 109.2(6) . . ?
C13B C14B H14G 109.5 . . ?
C13B C14B H14H 109.5 . . ?
C13B C14B H14I 109.5 . . ?
H14G C14B H14H 109.5 . . ?
H14G C14B H14I 109.5 . . ?
H14H C14B H14I 109.5 . . ?
C13B C15B H15G 109.5 . . ?
C13B C15B H15H 109.5 . . ?
C13B C15B H15I 109.5 . . ?
H15G C15B H15H 109.5 . . ?
H15G C15B H15I 109.5 . . ?
H15H C15B H15I 109.5 . . ?
C17B C16B N2B 118.8(8) . . ?
C21B C16B N2B 117.9(8) . . ?
C21B C16B C17B 123.2(5) . . ?
C16B C17B C18B 117.0(5) . . ?
C16B C17B C22B 122.6(6) . . ?
C18B C17B C22B 120.2(6) . . ?
C17B C18B H18B 119.5 . . ?
C19B C18B C17B 121.0(6) . . ?
C19B C18B H18B 119.5 . . ?
C18B C19B H19B 119.6 . . ?
C20B C19B C18B 120.7(6) . . ?
C20B C19B H19B 119.6 . . ?
C19B C20B H20B 119.3 . . ?
C19B C20B C21B 121.4(6) . . ?
C21B C20B H20B 119.3 . . ?
C16B C21B C20B 116.7(5) . . ?
C16B C21B C25B 122.9(6) . . ?
C20B C21B C25B 120.2(5) . . ?
C17B C22B H22B 108.5 . . ?
C17B C22B C23B 112.3(7) . . ?
C17B C22B C24B 111.6(6) . . ?
C23B C22B H22B 108.5 . . ?
C24B C22B H22B 108.5 . . ?
C24B C22B C23B 107.3(8) . . ?
C22B C23B H23G 109.5 . . ?
C22B C23B H23H 109.5 . . ?
C22B C23B H23I 109.5 . . ?
H23G C23B H23H 109.5 . . ?
H23G C23B H23I 109.5 . . ?
H23H C23B H23I 109.5 . . ?
C22B C24B H24G 109.5 . . ?
C22B C24B H24H 109.5 . . ?
C22B C24B H24I 109.5 . . ?
H24G C24B H24H 109.5 . . ?
H24G C24B H24I 109.5 . . ?
H24H C24B H24I 109.5 . . ?
C21B C25B H25B 109.4 . . ?
C21B C25B C26B 107.9(6) . . ?
C21B C25B C27B 111.2(6) . . ?
C26B C25B H25B 109.4 . . ?
C27B C25B H25B 109.4 . . ?
C27B C25B C26B 109.4(6) . . ?
C25B C26B H26G 109.5 . . ?
C25B C26B H26H 109.5 . . ?
C25B C26B H26I 109.5 . . ?
H26G C26B H26H 109.5 . . ?
H26G C26B H26I 109.5 . . ?
H26H C26B H26I 109.5 . . ?
C25B C27B H27G 109.5 . . ?
C25B C27B H27H 109.5 . . ?
C25B C27B H27I 109.5 . . ?
H27G C27B H27H 109.5 . . ?
H27G C27B H27I 109.5 . . ?
H27H C27B H27I 109.5 . . ?
C29B C28B S1B 118.3(6) . . ?
C33B C28B S1B 118.4(6) . . ?
C33B C28B C29B 123.3(6) . . ?
C28B C29B H29B 121.4 . . ?
C28B C29B C30B 117.1(6) . . ?
C30B C29B H29B 121.4 . . ?
C29B C30B H30B 119.6 . . ?
C31B C30B C29B 120.8(7) . . ?
C31B C30B H30B 119.6 . . ?
C30B C31B H31B 119.6 . . ?
C32B C31B C30B 120.8(7) . . ?
C32B C31B H31B 119.6 . . ?
C31B C32B H32B 119.8 . . ?
C31B C32B C33B 120.5(7) . . ?
C33B C32B H32B 119.8 . . ?
C28B C33B C32B 117.5(7) . . ?
C28B C33B H33B 121.3 . . ?
C32B C33B H33B 121.3 . . ?
C34B N3B Pd1B 118.2(4) . . ?
C38B N3B Pd1B 120.9(4) . . ?
C38B N3B C34B 120.7(5) . . ?
N3B C34B H34B 119.4 . . ?
N3B C34B C35B 121.2(6) . . ?
C35B C34B H34B 119.4 . . ?
C34B C35B H35B 120.7 . . ?
C36B C35B C34B 118.6(6) . . ?
C36B C35B H35B 120.7 . . ?
C35B C36B H36B 120.2 . . ?
C37B C36B C35B 119.5(6) . . ?
C37B C36B H36B 120.2 . . ?
C36B C37B H37B 120.2 . . ?
C36B C37B C38B 119.6(6) . . ?
C38B C37B H37B 120.2 . . ?
N3B C38B C37B 120.3(6) . . ?
N3B C38B H38B 119.8 . . ?
C37B C38B H38B 119.8 . . ?
Cl3 C39 Cl4 110.25(12) . . ?
Cl3 C39 H39A 109.6 . . ?
Cl3 C39 H39B 109.6 . . ?
Cl4 C39 H39A 109.6 . . ?
Cl4 C39 H39B 109.6 . . ?
H39A C39 H39B 108.1 . . ?
Cl3A C39A Cl4A 109.7(7) . . ?
Cl3A C39A H1 109.7 . . ?
Cl3A C39A H2 109.7 . . ?
Cl4A C39A H1 109.7 . . ?
Cl4A C39A H2 109.7 . . ?
H1 C39A H2 108.2 . . ?
Cl3B C39B Cl4B 116.9(8) . . ?
Cl3B C39B H39C 108.1 . . ?
Cl3B C39B H39D 108.1 . . ?
Cl4B C39B H39C 108.1 . . ?
Cl4B C39B H39D 108.1 . . ?
H39C C39B H39D 107.3 . . ?

loop_
_geom_bond_atom_site_label_1
_geom_bond_atom_site_label_2
_geom_bond_distance
_geom_bond_site_symmetry_2
_geom_bond_publ_flag
Pd1 Cl1 2.2975(14) . ?
Pd1 Cl2 2.3032(14) . ?
Pd1 C1 1.9678(17) . ?
Pd1 N3 2.0974(18) . ?
S1 O1 1.4415(18) . ?
S1 O2 1.4323(17) . ?
S1 C2 1.7591(18) . ?
S1 C28 1.7664(19) . ?
N1 C1 1.3647(19) . ?
N1 C3 1.376(2) . ?
N1 C4 1.449(2) . ?
C1 N2 1.3582(19) . ?
N2 C2 1.4016(19) . ?
N2 C16 1.456(2) . ?
C2 C3 1.353(2) . ?
C3 H3 0.9500 . ?
C4 C5 1.403(2) . ?
C4 C9 1.400(2) . ?
C5 C6 1.402(2) . ?
C5 C10 1.516(3) . ?
C6 H6 0.9500 . ?
C6 C7 1.374(3) . ?
C7 H7 0.9500 . ?
C7 C8 1.375(3) . ?
C8 H8 0.9500 . ?
C8 C9 1.403(2) . ?
C9 C13 1.514(3) . ?
C10 H10 1.0000 . ?
C10 C11 1.536(2) . ?
C10 C12 1.533(2) . ?
C11 H11A 0.9800 . ?
C11 H11B 0.9800 . ?
C11 H11C 0.9800 . ?
C12 H12A 0.9800 . ?
C12 H12B 0.9800 . ?
C12 H12C 0.9800 . ?
C13 H13 1.0000 . ?
C13 C14 1.536(2) . ?
C13 C15 1.533(2) . ?
C14 H14A 0.9800 . ?
C14 H14B 0.9800 . ?
C14 H14C 0.9800 . ?
C15 H15A 0.9800 . ?
C15 H15B 0.9800 . ?
C15 H15C 0.9800 . ?
C16 C17 1.400(2) . ?
C16 C21 1.397(2) . ?
C17 C18 1.401(2) . ?
C17 C22 1.511(2) . ?
C18 H18 0.9500 . ?
C18 C19 1.375(2) . ?
C19 H19 0.9500 . ?
C19 C20 1.374(2) . ?
C20 H20 0.9500 . ?
C20 C21 1.402(2) . ?
C21 C25 1.512(2) . ?
C22 H22 1.0000 . ?
C22 C23 1.532(2) . ?
C22 C24 1.530(2) . ?
C23 H23A 0.9800 . ?
C23 H23B 0.9800 . ?
C23 H23C 0.9800 . ?
C24 H24A 0.9800 . ?
C24 H24B 0.9800 . ?
C24 H24C 0.9800 . ?
C25 H25 1.0000 . ?
C25 C26 1.533(2) . ?
C25 C27 1.530(2) . ?
C26 H26A 0.9800 . ?
C26 H26B 0.9800 . ?
C26 H26C 0.9800 . ?
C27 H27A 0.9800 . ?
C27 H27B 0.9800 . ?
C27 H27C 0.9800 . ?
C28 C29 1.390(2) . ?
C28 C33 1.390(2) . ?
C29 H29 0.9500 . ?
C29 C30 1.394(3) . ?
C30 H30 0.9500 . ?
C30 C31 1.376(3) . ?
C31 H31 0.9500 . ?
C31 C32 1.380(3) . ?
C32 H32 0.9500 . ?
C32 C33 1.392(2) . ?
C33 H33 0.9500 . ?
N3 C34 1.341(2) . ?
N3 C38 1.340(2) . ?
C34 H34 0.9500 . ?
C34 C35 1.393(3) . ?
C35 H35 0.9500 . ?
C35 C36 1.379(3) . ?
C36 H36 0.9500 . ?
C36 C37 1.378(3) . ?
C37 H37 0.9500 . ?
C37 C38 1.392(2) . ?
C38 H38 0.9500 . ?
Pd1A Cl1A 2.298(2) . ?
Pd1A Cl2A 2.304(2) . ?
Pd1A C1A 1.967(2) . ?
Pd1A N3A 2.097(2) . ?
S1A O1A 1.442(2) . ?
S1A O2A 1.432(2) . ?
S1A C2A 1.759(2) . ?
S1A C28A 1.766(2) . ?
N1A C1A 1.365(2) . ?
N1A C3A 1.376(2) . ?
N1A C4A 1.449(3) . ?
C1A N2A 1.358(2) . ?
N2A C2A 1.402(2) . ?
N2A C16A 1.456(2) . ?
C2A C3A 1.353(2) . ?
C3A H3A 0.9500 . ?
C4A C5A 1.403(2) . ?
C4A C9A 1.400(2) . ?
C5A C6A 1.402(3) . ?
C5A C10A 1.515(3) . ?
C6A H6A 0.9500 . ?
C6A C7A 1.373(3) . ?
C7A H7A 0.9500 . ?
C7A C8A 1.372(3) . ?
C8A H8A 0.9500 . ?
C8A C9A 1.403(3) . ?
C9A C13A 1.514(3) . ?
C10A H10A 1.0000 . ?
C10A C11A 1.535(2) . ?
C10A C12A 1.534(2) . ?
C11A H11D 0.9800 . ?
C11A H11E 0.9800 . ?
C11A H11F 0.9800 . ?
C12A H12D 0.9800 . ?
C12A H12E 0.9800 . ?
C12A H12F 0.9800 . ?
C13A H13A 1.0000 . ?
C13A C14A 1.536(2) . ?
C13A C15A 1.534(2) . ?
C14A H14D 0.9800 . ?
C14A H14E 0.9800 . ?
C14A H14F 0.9800 . ?
C15A H15D 0.9800 . ?
C15A H15E 0.9800 . ?
C15A H15F 0.9800 . ?
C16A C17A 1.400(2) . ?
C16A C21A 1.398(2) . ?
C17A C18A 1.402(2) . ?
C17A C22A 1.513(3) . ?
C18A H18A 0.9500 . ?
C18A C19A 1.375(3) . ?
C19A H19A 0.9500 . ?
C19A C20A 1.373(3) . ?
C20A H20A 0.9500 . ?
C20A C21A 1.403(2) . ?
C21A C25A 1.512(3) . ?
C22A H22A 1.0000 . ?
C22A C23A 1.532(2) . ?
C22A C24A 1.532(2) . ?
C23A H23D 0.9800 . ?
C23A H23E 0.9800 . ?
C23A H23F 0.9800 . ?
C24A H24D 0.9800 . ?
C24A H24E 0.9800 . ?
C24A H24F 0.9800 . ?
C25A H25A 1.0000 . ?
C25A C26A 1.532(2) . ?
C25A C27A 1.531(2) . ?
C26A H26D 0.9800 . ?
C26A H26E 0.9800 . ?
C26A H26F 0.9800 . ?
C27A H27D 0.9800 . ?
C27A H27E 0.9800 . ?
C27A H27F 0.9800 . ?
C28A C29A 1.390(3) . ?
C28A C33A 1.388(3) . ?
C29A H29A 0.9500 . ?
C29A C30A 1.394(3) . ?
C30A H30A 0.9500 . ?
C30A C31A 1.376(3) . ?
C31A H31A 0.9500 . ?
C31A C32A 1.376(3) . ?
C32A H32A 0.9500 . ?
C32A C33A 1.393(3) . ?
C33A H33A 0.9500 . ?
N3A C34A 1.341(3) . ?
N3A C38A 1.341(3) . ?
C34A H34A 0.9500 . ?
C34A C35A 1.392(3) . ?
C35A H35A 0.9500 . ?
C35A C36A 1.379(3) . ?
C36A H36A 0.9500 . ?
C36A C37A 1.379(3) . ?
C37A H37A 0.9500 . ?
C37A C38A 1.392(3) . ?
C38A H38A 0.9500 . ?
Pd1B Cl1B 2.299(2) . ?
Pd1B Cl2B 2.304(2) . ?
Pd1B C1B 1.967(2) . ?
Pd1B N3B 2.096(2) . ?
S1B O1B 1.442(2) . ?
S1B O2B 1.432(2) . ?
S1B C2B 1.759(2) . ?
S1B C28B 1.765(3) . ?
N1B C1B 1.365(3) . ?
N1B C3B 1.376(3) . ?
N1B C4B 1.450(3) . ?
C1B N2B 1.358(3) . ?
N2B C2B 1.401(3) . ?
N2B C16B 1.456(3) . ?
C2B C3B 1.354(3) . ?
C3B H3B 0.9500 . ?
C4B C5B 1.401(3) . ?
C4B C9B 1.401(3) . ?
C5B C6B 1.402(3) . ?
C5B C10B 1.512(3) . ?
C6B H6B 0.9500 . ?
C6B C7B 1.373(3) . ?
C7B H7B 0.9500 . ?
C7B C8B 1.373(3) . ?
C8B H8B 0.9500 . ?
C8B C9B 1.403(3) . ?
C9B C13B 1.514(3) . ?
C10B H10B 1.0000 . ?
C10B C11B 1.535(2) . ?
C10B C12B 1.534(2) . ?
C11B H11G 0.9800 . ?
C11B H11H 0.9800 . ?
C11B H11I 0.9800 . ?
C12B H12G 0.9800 . ?
C12B H12H 0.9800 . ?
C12B H12I 0.9800 . ?
C13B H13B 1.0000 . ?
C13B C14B 1.536(2) . ?
C13B C15B 1.536(2) . ?
C14B H14G 0.9800 . ?
C14B H14H 0.9800 . ?
C14B H14I 0.9800 . ?
C15B H15G 0.9800 . ?
C15B H15H 0.9800 . ?
C15B H15I 0.9800 . ?
C16B C17B 1.399(2) . ?
C16B C21B 1.398(2) . ?
C17B C18B 1.402(3) . ?
C17B C22B 1.511(3) . ?
C18B H18B 0.9500 . ?
C18B C19B 1.373(3) . ?
C19B H19B 0.9500 . ?
C19B C20B 1.372(3) . ?
C20B H20B 0.9500 . ?
C20B C21B 1.401(3) . ?
C21B C25B 1.510(3) . ?
C22B H22B 1.0000 . ?
C22B C23B 1.532(2) . ?
C22B C24B 1.531(2) . ?
C23B H23G 0.9800 . ?
C23B H23H 0.9800 . ?
C23B H23I 0.9800 . ?
C24B H24G 0.9800 . ?
C24B H24H 0.9800 . ?
C24B H24I 0.9800 . ?
C25B H25B 1.0000 . ?
C25B C26B 1.532(2) . ?
C25B C27B 1.531(2) . ?
C26B H26G 0.9800 . ?
C26B H26H 0.9800 . ?
C26B H26I 0.9800 . ?
C27B H27G 0.9800 . ?
C27B H27H 0.9800 . ?
C27B H27I 0.9800 . ?
C28B C29B 1.389(3) . ?
C28B C33B 1.388(3) . ?
C29B H29B 0.9500 . ?
C29B C30B 1.393(3) . ?
C30B H30B 0.9500 . ?
C30B C31B 1.377(3) . ?
C31B H31B 0.9500 . ?
C31B C32B 1.376(3) . ?
C32B H32B 0.9500 . ?
C32B C33B 1.393(3) . ?
C33B H33B 0.9500 . ?
N3B C34B 1.340(3) . ?
N3B C38B 1.338(3) . ?
C34B H34B 0.9500 . ?
C34B C35B 1.392(3) . ?
C35B H35B 0.9500 . ?
C35B C36B 1.379(3) . ?
C36B H36B 0.9500 . ?
C36B C37B 1.378(3) . ?
C37B H37B 0.9500 . ?
C37B C38B 1.391(3) . ?
C38B H38B 0.9500 . ?
Cl3 C39 1.753(2) . ?
Cl4 C39 1.775(2) . ?
C39 H39A 0.9900 . ?
C39 H39B 0.9900 . ?
Cl3A C39A 1.752(4) . ?
Cl4A C39A 1.774(4) . ?
C39A H1 0.9900 . ?
C39A H2 0.9900 . ?
Cl3B C39B 1.752(4) . ?
Cl4B C39B 1.774(4) . ?
C39B H39C 0.9900 . ?
C39B H39D 0.9900 . ?

loop_
_geom_torsion_atom_site_label_1
_geom_torsion_atom_site_label_2
_geom_torsion_atom_site_label_3
_geom_torsion_atom_site_label_4
_geom_torsion
_geom_torsion_site_symmetry_1
_geom_torsion_site_symmetry_2
_geom_torsion_site_symmetry_3
_geom_torsion_site_symmetry_4
_geom_torsion_publ_flag
Pd1 C1 N2 C2 170.0(8) . . . . ?
Pd1 C1 N2 C16 -30.1(11) . . . . ?
Pd1 N3 C34 C35 174.9(3) . . . . ?
Pd1 N3 C38 C37 -174.9(3) . . . . ?
S1 C2 C3 N1 172.8(9) . . . . ?
S1 C28 C29 C30 -179.1(4) . . . . ?
S1 C28 C33 C32 179.6(4) . . . . ?
O1 S1 C2 N2 -141.0(9) . . . . ?
O1 S1 C2 C3 46.7(10) . . . . ?
O1 S1 C28 C29 134.1(8) . . . . ?
O1 S1 C28 C33 -44.6(8) . . . . ?
O2 S1 C2 N2 -10.0(8) . . . . ?
O2 S1 C2 C3 177.7(7) . . . . ?
O2 S1 C28 C29 0.3(5) . . . . ?
O2 S1 C28 C33 -178.4(4) . . . . ?
N1 C1 N2 C2 -0.46(11) . . . . ?
N1 C1 N2 C16 159.5(9) . . . . ?
N1 C4 C5 C6 -176.6(4) . . . . ?
N1 C4 C5 C10 13.2(5) . . . . ?
N1 C4 C9 C8 176.3(4) . . . . ?
N1 C4 C9 C13 -7.8(5) . . . . ?
C1 N1 C3 C2 0.67(19) . . . . ?
C1 N1 C4 C5 65.2(7) . . . . ?
C1 N1 C4 C9 -112.6(6) . . . . ?
C1 N2 C2 S1 -172.4(9) . . . . ?
C1 N2 C2 C3 0.88(19) . . . . ?
C1 N2 C16 C17 -89.7(8) . . . . ?
C1 N2 C16 C21 88.8(8) . . . . ?
N2 C2 C3 N1 -0.9(2) . . . . ?
N2 C16 C17 C18 177.6(7) . . . . ?
N2 C16 C17 C22 -2.1(6) . . . . ?
N2 C16 C21 C20 -176.7(7) . . . . ?
N2 C16 C21 C25 4.2(7) . . . . ?
C2 S1 C28 C29 -115.1(4) . . . . ?
C2 S1 C28 C33 66.3(4) . . . . ?
C2 N2 C16 C17 67.0(8) . . . . ?
C2 N2 C16 C21 -114.5(6) . . . . ?
C3 N1 C1 Pd1 -171.3(7) . . . . ?
C3 N1 C1 N2 -0.13(11) . . . . ?
C3 N1 C4 C5 -112.8(6) . . . . ?
C3 N1 C4 C9 69.5(7) . . . . ?
C4 N1 C1 Pd1 10.6(9) . . . . ?
C4 N1 C1 N2 -178.3(10) . . . . ?
C4 N1 C3 C2 178.9(9) . . . . ?
C4 C5 C6 C7 0.75(12) . . . . ?
C4 C5 C10 C11 73.8(5) . . . . ?
C4 C5 C10 C12 -161.8(3) . . . . ?
C4 C9 C13 C14 -101.3(5) . . . . ?
C4 C9 C13 C15 136.9(4) . . . . ?
C5 C4 C9 C8 -1.2(2) . . . . ?
C5 C4 C9 C13 174.6(4) . . . . ?
C5 C6 C7 C8 -2.2(3) . . . . ?
C6 C5 C10 C11 -95.9(5) . . . . ?
C6 C5 C10 C12 28.5(5) . . . . ?
C6 C7 C8 C9 1.9(3) . . . . ?
C7 C8 C9 C4 -0.2(3) . . . . ?
C7 C8 C9 C13 -176.2(4) . . . . ?
C8 C9 C13 C14 74.4(5) . . . . ?
C8 C9 C13 C15 -47.4(5) . . . . ?
C9 C4 C5 C6 0.97(12) . . . . ?
C9 C4 C5 C10 -169.2(4) . . . . ?
C10 C5 C6 C7 170.9(4) . . . . ?
C16 N2 C2 S1 28.4(9) . . . . ?
C16 N2 C2 C3 -158.3(10) . . . . ?
C16 C17 C18 C19 -0.40(12) . . . . ?
C16 C17 C22 C23 -110.9(6) . . . . ?
C16 C17 C22 C24 125.0(5) . . . . ?
C16 C21 C25 C26 117.9(7) . . . . ?
C16 C21 C25 C27 -118.7(7) . . . . ?
C17 C16 C21 C20 1.7(2) . . . . ?
C17 C16 C21 C25 -177.4(7) . . . . ?
C17 C18 C19 C20 0.6(3) . . . . ?
C18 C17 C22 C23 69.3(6) . . . . ?
C18 C17 C22 C24 -54.7(6) . . . . ?
C18 C19 C20 C21 0.4(3) . . . . ?
C19 C20 C21 C16 -1.5(3) . . . . ?
C19 C20 C21 C25 177.6(7) . . . . ?
C20 C21 C25 C26 -61.1(9) . . . . ?
C20 C21 C25 C27 62.2(8) . . . . ?
C21 C16 C17 C18 -0.75(12) . . . . ?
C21 C16 C17 C22 179.5(6) . . . . ?
C22 C17 C18 C19 179.3(6) . . . . ?
C28 S1 C2 N2 105.8(6) . . . . ?
C28 S1 C2 C3 -66.6(8) . . . . ?
C28 C29 C30 C31 -0.22(13) . . . . ?
C29 C28 C33 C32 1.0(3) . . . . ?
C29 C30 C31 C32 0.3(3) . . . . ?
C30 C31 C32 C33 0.3(3) . . . . ?
C31 C32 C33 C28 -0.9(3) . . . . ?
C33 C28 C29 C30 -0.43(13) . . . . ?
N3 C34 C35 C36 -0.07(14) . . . . ?
C34 N3 C38 C37 -0.3(3) . . . . ?
C34 C35 C36 C37 0.3(3) . . . . ?
C35 C36 C37 C38 -0.5(4) . . . . ?
C36 C37 C38 N3 0.5(4) . . . . ?
C38 N3 C34 C35 0.08(14) . . . . ?
Pd1A C1A N2A C2A -179.2(13) . . . . ?
Pd1A C1A N2A C16A -16.9(14) . . . . ?
Pd1A N3A C34A C35A 175.8(4) . . . . ?
Pd1A N3A C38A C37A -175.9(5) . . . . ?
S1A C2A C3A N1A 156.8(10) . . . . ?
S1A C28A C29A C30A -174.8(7) . . . . ?
S1A C28A C33A C32A 175.0(7) . . . . ?
O1A S1A C2A N2A -153.1(13) . . . . ?
O1A S1A C2A C3A 53.9(15) . . . . ?
O1A S1A C28A C29A 126.3(12) . . . . ?
O1A S1A C28A C33A -48.4(12) . . . . ?
O2A S1A C2A N2A -24.7(12) . . . . ?
O2A S1A C2A C3A -177.7(11) . . . . ?
O2A S1A C28A C29A -4.7(10) . . . . ?
O2A S1A C28A C33A -179.3(9) . . . . ?
N1A C1A N2A C2A -0.24(12) . . . . ?
N1A C1A N2A C16A 162.0(14) . . . . ?
N1A C4A C5A C6A -176.0(7) . . . . ?
N1A C4A C5A C10A 11.9(7) . . . . ?
N1A C4A C9A C8A 175.7(7) . . . . ?
N1A C4A C9A C13A -10.5(7) . . . . ?
C1A N1A C3A C2A 0.3(2) . . . . ?
C1A N1A C4A C5A 71.6(11) . . . . ?
C1A N1A C4A C9A -105.2(10) . . . . ?
C1A N2A C2A S1A -155.6(11) . . . . ?
C1A N2A C2A C3A 0.5(2) . . . . ?
C1A N2A C16A C17A -97.1(10) . . . . ?
C1A N2A C16A C21A 78.0(12) . . . . ?
N2A C2A C3A N1A -0.5(3) . . . . ?
N2A C16A C17A C18A 174.5(10) . . . . ?
N2A C16A C17A C22A -6.3(10) . . . . ?
N2A C16A C21A C20A -173.7(11) . . . . ?
N2A C16A C21A C25A 9.2(11) . . . . ?
C2A S1A C28A C29A -121.4(6) . . . . ?
C2A S1A C28A C33A 63.9(7) . . . . ?
C2A N2A C16A C17A 62.3(13) . . . . ?
C2A N2A C16A C21A -122.6(10) . . . . ?
C3A N1A C1A Pd1A 179.0(11) . . . . ?
C3A N1A C1A N2A -0.05(12) . . . . ?
C3A N1A C4A C5A -101.1(9) . . . . ?
C3A N1A C4A C9A 82.1(10) . . . . ?
C4A N1A C1A Pd1A 5.5(14) . . . . ?
C4A N1A C1A N2A -173.5(13) . . . . ?
C4A N1A C3A C2A 173.9(13) . . . . ?
C4A C5A C6A C7A 0.48(14) . . . . ?
C4A C5A C10A C11A 77.2(9) . . . . ?
C4A C5A C10A C12A -158.2(6) . . . . ?
C4A C9A C13A C14A -94.3(8) . . . . ?
C4A C9A C13A C15A 142.3(6) . . . . ?
C5A C4A C9A C8A -0.8(3) . . . . ?
C5A C4A C9A C13A 172.9(6) . . . . ?
C5A C6A C7A C8A -1.3(3) . . . . ?
C6A C5A C10A C11A -94.4(8) . . . . ?
C6A C5A C10A C12A 30.1(9) . . . . ?
C6A C7A C8A C9A 1.1(4) . . . . ?
C7A C8A C9A C4A -0.1(4) . . . . ?
C7A C8A C9A C13A -174.1(6) . . . . ?
C8A C9A C13A C14A 79.1(8) . . . . ?
C8A C9A C13A C15A -44.2(8) . . . . ?
C9A C4A C5A C6A 0.62(14) . . . . ?
C9A C4A C5A C10A -171.4(6) . . . . ?
C10A C5A C6A C7A 172.6(6) . . . . ?
C16A N2A C2A S1A 42.7(15) . . . . ?
C16A N2A C2A C3A -161.3(14) . . . . ?
C16A C17A C18A C19A -0.21(14) . . . . ?
C16A C17A C22A C23A -111.3(9) . . . . ?
C16A C17A C22A C24A 125.7(8) . . . . ?
C16A C21A C25A C26A 117.0(13) . . . . ?
C16A C21A C25A C27A -121.3(12) . . . . ?
C17A C16A C21A C20A 1.0(3) . . . . ?
C17A C16A C21A C25A -176.1(11) . . . . ?
C17A C18A C19A C20A 0.3(3) . . . . ?
C18A C17A C22A C23A 67.9(11) . . . . ?
C18A C17A C22A C24A -55.2(10) . . . . ?
C18A C19A C20A C21A 0.3(4) . . . . ?
C19A C20A C21A C16A -0.9(4) . . . . ?
C19A C20A C21A C25A 176.4(10) . . . . ?
C20A C21A C25A C26A -60.1(14) . . . . ?
C20A C21A C25A C27A 61.6(13) . . . . ?
C21A C16A C17A C18A -0.44(14) . . . . ?
C21A C16A C17A C22A 178.7(10) . . . . ?
C22A C17A C18A C19A -179.4(9) . . . . ?
C28A S1A C2A N2A 92.6(9) . . . . ?
C28A S1A C2A C3A -60.4(11) . . . . ?
C28A C29A C30A C31A -0.10(14) . . . . ?
C29A C28A C33A C32A 0.4(3) . . . . ?
C29A C30A C31A C32A 0.2(3) . . . . ?
C30A C31A C32A C33A 0.1(4) . . . . ?
C31A C32A C33A C28A -0.3(4) . . . . ?
C33A C28A C29A C30A -0.18(14) . . . . ?
N3A C34A C35A C36A -0.06(15) . . . . ?
C34A N3A C38A C37A -0.3(3) . . . . ?
C34A C35A C36A C37A 0.2(3) . . . . ?
C35A C36A C37A C38A -0.4(4) . . . . ?
C36A C37A C38A N3A 0.4(4) . . . . ?
C38A N3A C34A C35A 0.09(15) . . . . ?
Pd1B C1B N2B C2B 162.1(12) . . . . ?
Pd1B C1B N2B C16B -35.2(15) . . . . ?
Pd1B N3B C34B C35B -175.2(5) . . . . ?
Pd1B N3B C38B C37B 175.1(5) . . . . ?
S1B C2B C3B N1B 178.3(16) . . . . ?
S1B C28B C29B C30B 179.3(8) . . . . ?
S1B C28B C33B C32B -179.1(8) . . . . ?
O1B S1B C2B N2B -148.6(15) . . . . ?
O1B S1B C2B C3B 32.9(17) . . . . ?
O1B S1B C28B C29B 135.9(13) . . . . ?
O1B S1B C28B C33B -44.6(13) . . . . ?
O2B S1B C2B N2B -19.3(14) . . . . ?
O2B S1B C2B C3B 162.2(11) . . . . ?
O2B S1B C28B C29B 5.7(10) . . . . ?
O2B S1B C28B C33B -174.8(8) . . . . ?
N1B C1B N2B C2B -0.21(12) . . . . ?
N1B C1B N2B C16B 162.5(14) . . . . ?
N1B C4B C5B C6B -174.6(6) . . . . ?
N1B C4B C5B C10B 13.3(6) . . . . ?
N1B C4B C9B C8B 174.3(6) . . . . ?
N1B C4B C9B C13B -12.8(6) . . . . ?
C1B N1B C3B C2B 0.3(2) . . . . ?
C1B N1B C4B C5B 67.0(10) . . . . ?
C1B N1B C4B C9B -108.3(9) . . . . ?
C1B N2B C2B S1B -178.4(15) . . . . ?
C1B N2B C2B C3B 0.4(2) . . . . ?
C1B N2B C16B C17B -88.1(12) . . . . ?
C1B N2B C16B C21B 88.2(12) . . . . ?
N2B C2B C3B N1B -0.4(3) . . . . ?
N2B C16B C17B C18B 175.8(9) . . . . ?
N2B C16B C17B C22B -7.9(9) . . . . ?
N2B C16B C21B C20B -175.6(9) . . . . ?
N2B C16B C21B C25B 9.9(9) . . . . ?
C2B S1B C28B C29B -114.2(7) . . . . ?
C2B S1B C28B C33B 65.4(7) . . . . ?
C2B N2B C16B C17B 71.6(13) . . . . ?
C2B N2B C16B C21B -112.1(10) . . . . ?
C3B N1B C1B Pd1B -162.7(12) . . . . ?
C3B N1B C1B N2B -0.05(12) . . . . ?
C3B N1B C4B C5B -107.6(10) . . . . ?
C3B N1B C4B C9B 77.0(11) . . . . ?
C4B N1B C1B Pd1B 21.7(14) . . . . ?
C4B N1B C1B N2B -175.7(12) . . . . ?
C4B N1B C3B C2B 175.6(12) . . . . ?
C4B C5B C6B C7B 0.24(14) . . . . ?
C4B C5B C10B C11B 76.9(8) . . . . ?
C4B C5B C10B C12B -159.8(5) . . . . ?
C4B C9B C13B C14B -92.7(6) . . . . ?
C4B C9B C13B C15B 144.2(6) . . . . ?
C5B C4B C9B C8B -0.6(3) . . . . ?
C5B C4B C9B C13B 172.3(5) . . . . ?
C5B C6B C7B C8B -0.6(3) . . . . ?
C6B C5B C10B C11B -94.6(7) . . . . ?
C6B C5B C10B C12B 28.7(8) . . . . ?
C6B C7B C8B C9B 0.3(4) . . . . ?
C7B C8B C9B C4B 0.2(4) . . . . ?
C7B C8B C9B C13B -172.9(5) . . . . ?
C8B C9B C13B C14B 79.9(6) . . . . ?
C8B C9B C13B C15B -43.2(7) . . . . ?
C9B C4B C5B C6B 0.36(14) . . . . ?
C9B C4B C5B C10B -171.7(5) . . . . ?
C10B C5B C6B C7B 172.3(5) . . . . ?
C16B N2B C2B S1B 19.8(16) . . . . ?
C16B N2B C2B C3B -161.4(15) . . . . ?
C16B C17B C18B C19B -0.12(14) . . . . ?
C16B C17B C22B C23B -109.3(8) . . . . ?
C16B C17B C22B C24B 130.0(7) . . . . ?
C16B C21B C25B C26B 111.2(7) . . . . ?
C16B C21B C25B C27B -128.9(7) . . . . ?
C17B C16B C21B C20B 0.6(3) . . . . ?
C17B C16B C21B C25B -174.0(8) . . . . ?
C17B C18B C19B C20B 0.2(3) . . . . ?
C18B C17B C22B C23B 66.8(10) . . . . ?
C18B C17B C22B C24B -53.8(10) . . . . ?
C18B C19B C20B C21B 0.2(4) . . . . ?
C19B C20B C21B C16B -0.5(4) . . . . ?
C19B C20B C21B C25B 174.2(8) . . . . ?
C20B C21B C25B C26B -63.2(8) . . . . ?
C20B C21B C25B C27B 56.8(9) . . . . ?
C21B C16B C17B C18B -0.25(14) . . . . ?
C21B C16B C17B C22B 176.0(9) . . . . ?
C22B C17B C18B C19B -176.5(8) . . . . ?
C28B S1B C2B N2B 99.2(11) . . . . ?
C28B S1B C2B C3B -79.3(13) . . . . ?
C28B C29B C30B C31B -0.04(14) . . . . ?
C29B C28B C33B C32B 0.4(3) . . . . ?
C29B C30B C31B C32B 0.0(3) . . . . ?
C30B C31B C32B C33B 0.2(4) . . . . ?
C31B C32B C33B C28B -0.4(4) . . . . ?
C33B C28B C29B C30B -0.15(14) . . . . ?
N3B C34B C35B C36B 0.10(15) . . . . ?
C34B N3B C38B C37B -0.1(3) . . . . ?
C34B C35B C36B C37B -0.2(3) . . . . ?
C35B C36B C37B C38B 0.2(4) . . . . ?
C36B C37B C38B N3B -0.1(4) . . . . ?
C38B N3B C34B C35B 0.07(16) . . . . ?

loop_
_exptl_oxdiff_crystal_face_indexfrac_h
_exptl_oxdiff_crystal_face_indexfrac_k
_exptl_oxdiff_crystal_face_indexfrac_l
_exptl_oxdiff_crystal_face_x
_exptl_oxdiff_crystal_face_y
_exptl_oxdiff_crystal_face_z
1.0000 1.0000 -1.0000 0.0329 -0.0630 -0.0191
-1.0000 -1.0000 1.0000 -0.0329 0.0630 0.0191
-2.0000 -1.0000 1.0000 -0.0127 0.1216 0.0334
2.0000 1.0000 -1.0000 0.0127 -0.1216 -0.0334
-0.0000 0.0000 1.0000 -0.0273 -0.0097 0.0263
0.0000 -0.0000 -1.0000 0.0273 0.0097 -0.0263
-1.0000 2.0000 -2.0000 0.1265 0.0496 0.0050
-1.0000 2.0000 2.0000 0.0172 0.0107 0.1100
1.0000 -2.0000 -1.0000 -0.0445 -0.0204 -0.0838
1.0000 -2.0000 1.0000 -0.0992 -0.0399 -0.0312
0.0000 1.0000 2.0000 -0.0288 -0.0337 0.0741
-0.0000 -1.0000 -2.0000 0.0288 0.0337 -0.0741
1.0000 -1.0000 -1.0000 -0.0187 -0.0346 -0.0622
-1.0000 1.0000 1.0000 0.0187 0.0346 0.0622
2.0000 0.0000 1.0000 -0.0678 -0.1269 -0.0024
-2.0000 1.0000 1.0000 0.0389 0.0932 0.0766
0.0000 1.0000 1.0000 -0.0015 -0.0239 0.0478
2.0000 -1.0000 -2.0000 -0.0116 -0.0835 -0.1028
-2.0000 1.0000 2.0000 0.0116 0.0835 0.1028
-0.0000 -1.0000 -1.0000 0.0015 0.0239 -0.0478
1.0000 2.0000 2.0000 -0.0233 -0.1064 0.0813
-1.0000 -0.0000 0.0000 0.0202 0.0586 0.0144
-0.0000 -2.0000 -1.0000 -0.0243 0.0381 -0.0694
0.0000 2.0000 1.0000 0.0243 -0.0381 0.0694
1.0000 2.0000 -2.0000 0.0860 -0.0675 -0.0237
-1.0000 -2.0000 2.0000 -0.0860 0.0675 0.0237
0.0000 1.0000 -1.0000 0.0531 -0.0045 -0.0047
-0.0000 -1.0000 1.0000 -0.0531 0.0045 0.0047
-0.0000 -1.0000 0.0000 -0.0258 0.0142 -0.0216
1.0000 2.0000 -0.0000 0.0314 -0.0870 0.0288
1.0000 -1.0000 -2.0000 0.0086 -0.0249 -0.0885
2.0000 1.0000 -2.0000 0.0400 -0.1119 -0.0597
1.0000 0.0000 2.0000 -0.0749 -0.0780 0.0382
1.0000 -5.0000 -3.0000 -0.0673 0.0417 -0.2010
-0.0000 -5.0000 3.0000 -0.2110 0.0419 -0.0291
2.0000 -5.0000 0.0000 -0.1695 -0.0461 -0.1366
